data_4125638
loop_
_publ_author_name
'Li, Mao-Lin'
'Yang, Shuang'
'Su, Xun-Cheng'
'Wu, Hui-Ling'
'Yang, Liang-Liang'
'Zhu, Shou-Fei'
'Zhou, Qi-Lin'

_publ_section_title
;
 Mechanism Studies of Ir-Catalyzed Asymmetric Hydrogenation of Unsaturated
 Carboxylic Acids.
;
_journal_issue 1
_journal_name_full 'Journal of the American Chemical Society'
_journal_page_first 541
_journal_page_last 547
_journal_paper_doi 10.1021/jacs.6b11655
_journal_volume 139
_journal_year 2017
_chemical_absolute_configuration ad
_chemical_formula_moiety 'C106 H133 Ir2 N2 O4 P2, C F3 O3 S, 2(C6 H6)'
_chemical_formula_sum 'C119 H145 F3 Ir2 N2 O7 P2 S'
_chemical_formula_weight 2250.77
_chemical_name_systematic
;
 ? 
;
_space_group_crystal_system monoclinic
_space_group_IT_number 4
_space_group_name_Hall 'P 2yb'
_space_group_name_H-M_alt 'P 1 21 1'
_symmetry_space_group_name_Hall 'P 2yb'
_symmetry_space_group_name_H-M 'P 1 21 1'
_atom_sites_solution_hydrogens geom
_atom_sites_solution_primary direct
_atom_sites_solution_secondary difmap
_audit_creation_date 2016-02-22
_audit_creation_method
;
Olex2 1.2
(compiled 2015.09.30 svn.r3233 for OlexSys, GUI svn.r5155)
;
_cell_angle_alpha 90.00
_cell_angle_beta 109.25(3)
_cell_angle_gamma 90.00
_cell_formula_units_Z 2
_cell_length_a 13.965(3)
_cell_length_b 28.537(6)
_cell_length_c 14.700(3)
_cell_measurement_reflns_used 14855
_cell_measurement_temperature 173(2)
_cell_measurement_theta_max 27.9143
_cell_measurement_theta_min 1.4674
_cell_volume 5531(2)
_computing_cell_refinement CrystalClear
_computing_data_collection CrystalClear
_computing_data_reduction CrystalClear'
_computing_molecular_graphics 'Olex2 (Dolomanov et al., 2009)'
_computing_publication_material 'Olex2 (Dolomanov et al., 2009)'
_computing_structure_refinement 'XL (Sheldrick, 2008)'
_computing_structure_solution 'SHELXS-97 (Sheldrick, 1990)'
_diffrn_ambient_temperature 173.15
_diffrn_detector_area_resol_mean 7.31
_diffrn_measured_fraction_theta_full 0.990
_diffrn_measured_fraction_theta_max 0.990
_diffrn_measurement_device_type multi-scan
_diffrn_radiation_monochromator graphite
_diffrn_radiation_type MoK\a
_diffrn_radiation_wavelength 0.71073
_diffrn_reflns_av_R_equivalents 0.0694
_diffrn_reflns_av_unetI/netI 0.1215
_diffrn_reflns_limit_h_max 18
_diffrn_reflns_limit_h_min -15
_diffrn_reflns_limit_k_max 36
_diffrn_reflns_limit_k_min -37
_diffrn_reflns_limit_l_max 19
_diffrn_reflns_limit_l_min -19
_diffrn_reflns_number 54950
_diffrn_reflns_theta_full 27.91
_diffrn_reflns_theta_max 27.91
_diffrn_reflns_theta_min 1.43
_diffrn_source 'fine-focus sealed tube'
_exptl_absorpt_coefficient_mu 2.511
_exptl_absorpt_correction_T_max 0.7526
_exptl_absorpt_correction_T_min 0.6336
_exptl_absorpt_correction_type multi-scan
_exptl_absorpt_process_details CrystalClear
_exptl_crystal_colour Colorless
_exptl_crystal_density_diffrn 1.352
_exptl_crystal_density_method 'not measured'
_exptl_crystal_description Prism
_exptl_crystal_F_000 2312
_exptl_crystal_size_max 0.2
_exptl_crystal_size_mid 0.18
_exptl_crystal_size_min 0.12
_refine_diff_density_max 1.805
_refine_diff_density_min -1.277
_refine_diff_density_rms 0.175
_refine_ls_abs_structure_details 'Flack H D (1983), Acta Cryst. A39, 876-881'
_refine_ls_abs_structure_Flack -0.020(6)
_refine_ls_extinction_coef 0.00311(9)
_refine_ls_extinction_expression Fc^*^=kFc[1+0.001xFc^2^\l^3^/sin(2\q)]^-1/4^
_refine_ls_extinction_method SHELXL
_refine_ls_goodness_of_fit_ref 0.998
_refine_ls_hydrogen_treatment mixed
_refine_ls_matrix_type full
_refine_ls_number_parameters 1306
_refine_ls_number_reflns 23798
_refine_ls_number_restraints 380
_refine_ls_restrained_S_all 0.995
_refine_ls_R_factor_all 0.0717
_refine_ls_R_factor_gt 0.0537
_refine_ls_shift/su_max 0.001
_refine_ls_shift/su_mean 0.000
_refine_ls_structure_factor_coef Fsqd
_refine_ls_weighting_details 'calc w=1/[\s^2^(Fo^2^)+(0.0359P)^2^+0.0000P] where P=(Fo^2^+2Fc^2^)/3'
_refine_ls_weighting_scheme calc
_refine_ls_wR_factor_gt 0.1074
_refine_ls_wR_factor_ref 0.1201
_reflns_number_gt 19471
_reflns_number_total 23798
_reflns_threshold_expression >2sigma(I)
_cod_data_source_file ja6b11655_si_002.cif
_cod_data_source_block shelxl
_cod_original_cell_volume 5530.5(19)
_cod_database_code 4125638
_olex2_refinement_description
;
1. Fixed Uiso
 At 1.2 times of:
  All C(H) groups, {H78A,H78B,H78C} of C78, {H33A,H33B,H33C} of C33, {H34A,
  H34B,H34C} of C34, All C(H,H) groups
 At 1.5 times of:
  All Ir(H) groups, {H81D,H81E,H81F} of C81A, {H82D,H82E,H82F} of C82A, {H80D,
  H80E,H80F} of C80A, {H80A,H80B,H80C} of C80B, {H81A,H81B,H81C} of C81B, {H82A,
  H82B,H82C} of C82B, {H99A,H99B,H99C} of C99, {H94A,H94B,H94C} of C94, {H92A,
  H92B,H92C} of C92, {H91A,H91B,H91C} of C91, {H90A,H90B,H90C} of C90, {H77A,
  H77B,H77C} of C77, {H76A,H76B,H76C} of C76, {H96D,H96E,H96F} of C96', {H95D,
  H95E,H95F} of C95', {H94D,H94E,H94F} of C94', {H96A,H96B,H96C} of C96, {H95A,
  H95B,H95C} of C95, {H29A,H29B,H29C} of C29, {H30A,H30B,H30C} of C30, {H32A,
  H32B,H32C} of C32, {H42A,H42B,H42C} of C42, {H43A,H43B,H43C} of C43, {H44A,
  H44B,H44C} of C44, {H46A,H46B,H46C} of C46, {H47A,H47B,H47C} of C47, {H48A,
  H48B,H48C} of C48, {H28A,H28B,H28C} of C28, All Ir(H,H,H) groups
2. Restrained distances
 C93-C94 = C93-C95 = C93-C96 = C93-C94' = C93-C95' = C93-C96'
 1.54 with sigma of 0.01
 Ir1-H \\sim Ir2-HA
 with sigma of 0.01
 C80A-C79 \\sim C79-C80B
 with sigma of 0.02
 C82A-C79 \\sim C79-C82B
 with sigma of 0.02
 C81A-C79 \\sim C79-C81B
 with sigma of 0.02
 C81A-C79 \\sim C79-C80A
 with sigma of 0.02
 C80B-C79 \\sim C79-C82A
 with sigma of 0.02
 C82B-C79 \\sim C79-C81B
 with sigma of 0.02
 C81A-C80A \\sim C80A-C82A
 with sigma of 0.02
 C80A-C82A \\sim C82A-C81A
 with sigma of 0.02
 C82A-C81A \\sim C81A-C80A
 with sigma of 0.02
 Ir1-HB \\sim Ir2-HB \\sim Ir1-HC \\sim Ir2-HC
 with sigma of 0.01
3. Uiso/Uaniso restraints and constraints
C80A \\sim C80B \\sim C82A \\sim C82B \\sim C79 \\sim C81A \\sim C81B: within
3.8A with sigma of 0.005 and sigma for terminal atoms of 0.005
C90 \\sim C89 \\sim C91 \\sim C92: within 3.8A with sigma of 0.005 and sigma
for terminal atoms of 0.005
Uanis(C114) \\sim Ueq, Uanis(C115) \\sim Ueq, Uanis(C116) \\sim Ueq,
Uanis(C117) \\sim Ueq, Uanis(C118) \\sim Ueq, Uanis(C119) \\sim Ueq,
Uanis(C120) \\sim Ueq, Uanis(C121) \\sim Ueq, Uanis(C122) \\sim Ueq,
Uanis(C123) \\sim Ueq, Uanis(C124) \\sim Ueq, Uanis(C125) \\sim Ueq: with sigma
of 0.01 and sigma for terminal atoms of 0.02
Uanis(C82B) \\sim Ueq, Uanis(C81B) \\sim Ueq, Uanis(C80B) \\sim Ueq,
Uanis(C82A) \\sim Ueq, Uanis(C81A) \\sim Ueq, Uanis(C80A) \\sim Ueq: with sigma
of 0.005 and sigma for terminal atoms of 0.005
Uanis(C49) \\sim Ueq: with sigma of 0.005 and sigma for terminal atoms of 0.005
Uanis(C32) \\sim Ueq, Uanis(C33) \\sim Ueq, Uanis(C34) \\sim Ueq, Uanis(C76)
\\sim Ueq, Uanis(C77) \\sim Ueq, Uanis(C78) \\sim Ueq: with sigma of 0.01 and
sigma for terminal atoms of 0.02
Uanis(C94) \\sim Ueq, Uanis(C95) \\sim Ueq, Uanis(C96) \\sim Ueq, Uanis(C94')
\\sim Ueq, Uanis(C95') \\sim Ueq, Uanis(C96') \\sim Ueq: with sigma of 0.01 and
sigma for terminal atoms of 0.02
Uanis(C80A) = Uanis(C80B)
Uanis(C82A) = Uanis(C82B)
Uanis(C81B) = Uanis(C81A)
Uanis(C96) = Uanis(C96')
4. Others
 Sof(C94')=Sof(H94D)=Sof(H94E)=Sof(H94F)=Sof(C95')=Sof(H95D)=Sof(H95E)=
 Sof(H95F)=Sof(C96')=Sof(H96D)=Sof(H96E)=Sof(H96F)=1-FVAR(1)
 Sof(C94)=Sof(H94A)=Sof(H94B)=Sof(H94C)=Sof(C95)=Sof(H95A)=Sof(H95B)=Sof(H95C)=
 Sof(C96)=Sof(H96A)=Sof(H96B)=Sof(H96C)=FVAR(1)
 Sof(C82B)=Sof(H82A)=Sof(H82B)=Sof(H82C)=Sof(C81B)=Sof(H81A)=Sof(H81B)=
 Sof(H81C)=Sof(C80B)=Sof(H80A)=Sof(H80B)=Sof(H80C)=1-FVAR(2)
 Sof(C80A)=Sof(H80D)=Sof(H80E)=Sof(H80F)=Sof(C82A)=Sof(H82D)=Sof(H82E)=
 Sof(H82F)=Sof(C81A)=Sof(H81D)=Sof(H81E)=Sof(H81F)=FVAR(2)
 Fixed Sof: C114(0.5) H114(0.5) C115(0.5) H115(0.5) C116(0.5) H116(0.5)
 C117(0.5) H117(0.5) C118(0.5) H118(0.5) C119(0.5) H119(0.5) C120(0.5)
 H120(0.5) C121(0.5) H121(0.5) C122(0.5) H122(0.5) C123(0.5) H123(0.5)
 C124(0.5) H124(0.5) C125(0.5) H125(0.5)
5.a Secondary CH2 refined with riding coordinates:
 C1(H1A,H1B), C2(H2A,H2B), C9(H9A,H9B), C10(H10A,H10B), C13(H13A,H13B),
 C14(H14A,H14B), C49(H49A,H49B), C50(H50A,H50B), C57(H57A,H57B), C58(H58A,H58B),
  C61(H61A,H61B), C62(H62A,H62B)
5.b Me refined with riding coordinates:
 C28(H28A,H28B,H28C), C29(H29A,H29B,H29C), C30(H30A,H30B,H30C), C32(H32A,H32B,
 H32C), C33(H33A,H33B,H33C), C34(H34A,H34B,H34C), C42(H42A,H42B,H42C), C43(H43A,
 H43B,H43C), C44(H44A,H44B,H44C), C46(H46A,H46B,H46C), C47(H47A,H47B,H47C),
 C48(H48A,H48B,H48C), C76(H76A,H76B,H76C), C77(H77A,H77B,H77C), C78(H78A,H78B,
 H78C), C90(H90A,H90B,H90C), C91(H91A,H91B,H91C), C92(H92A,H92B,H92C), C94(H94A,
 H94B,H94C), C95(H95A,H95B,H95C), C96(H96A,H96B,H96C), C94'(H94D,H94E,H94F),
 C95'(H95D,H95E,H95F), C96'(H96D,H96E,H96F), C99(H99A,H99B,H99C)
5.c Aromatic/amide H refined with riding coordinates:
 C5(H5), C6(H6), C7(H7), C16(H16), C17(H17), C18(H18), C22(H22), C24(H24),
 C26(H26), C36(H36), C38(H38), C40(H40), C53(H53), C54(H54), C55(H55), C64(H64),
  C65(H65), C66(H66), C70(H70), C72(H72), C74(H74), C84(H84), C86(H86),
 C88(H88), C100(H100), C102(H102), C103(H103), C104(H104), C105(H105),
 C106(H106), C108(H108), C113(H113), C112(H112), C111(H111), C110(H110),
 C109(H109), C114(H114), C115(H115), C116(H116), C117(H117), C118(H118),
 C119(H119), C120(H120), C121(H121), C122(H122), C123(H123), C124(H124),
 C125(H125)
5.d Fitted hexagon refined as free rotating group:
 C108(C113,C112,C111,C110,C109), C114(C115,C116,C117,C118,C119)
5.e Idealised Me refined as rotating group:
 C82B(H82A,H82B,H82C), C81B(H81A,H81B,H81C), C80B(H80A,H80B,H80C), C80A(H80D,
 H80E,H80F), C82A(H82D,H82E,H82F), C81A(H81D,H81E,H81F)
;
_olex2_submission_special_instructions 'No special instructions were received'

loop_
_space_group_symop_id
_space_group_symop_operation_xyz
1 'x, y, z'
2 '-x, y+1/2, -z'

loop_
_atom_site_label
_atom_site_type_symbol
_atom_site_fract_x
_atom_site_fract_y
_atom_site_fract_z
_atom_site_U_iso_or_equiv
_atom_site_adp_type
_atom_site_occupancy
_atom_site_calc_flag
_atom_site_disorder_assembly
_atom_site_disorder_group
_atom_site_refinement_flags_posn
_atom_site_refinement_flags_adp
Ir1 Ir 0.56242(2) 0.228901(10) 0.82136(2) 0.02174(8) Uani 1 d . . D .
H H 0.587(6) 0.210(3) 0.926(4) 0.033 Uiso 1 d . . DR .
Ir2 Ir 0.71581(2) 0.183569(11) 0.79434(2) 0.02279(8) Uani 1 d . . D .
HA H 0.763(6) 0.164(3) 0.899(4) 0.034 Uiso 1 d . . DR .
HB H 0.699(3) 0.2388(18) 0.851(5) 0.034 Uiso 1 d . . DR .
HC H 0.588(3) 0.1684(17) 0.793(6) 0.034 Uiso 1 d . . DR .
P1 P 0.56961(16) 0.29888(7) 0.88933(14) 0.0208(4) Uani 1 d . . . .
P2 P 0.75478(18) 0.11709(8) 0.73140(15) 0.0247(5) Uani 1 d . . . .
O1 O 0.2564(5) 0.2189(2) 0.8132(4) 0.0405(17) Uani 1 d . . . .
O2 O 1.0276(4) 0.2178(2) 0.8538(4) 0.0350(15) Uani 1 d . . . .
O3 O 0.6558(4) 0.21038(19) 0.6446(4) 0.0247(12) Uani 1 d . . . .
O4 O 0.5184(4) 0.24203(19) 0.6665(4) 0.0264(13) Uani 1 d . . . .
N1 N 0.4062(5) 0.2253(3) 0.7893(5) 0.0273(14) Uani 1 d . . . .
N2 N 0.8589(5) 0.2094(2) 0.8089(5) 0.0227(14) Uani 1 d . . . .
C1 C 0.3308(6) 0.2392(3) 0.6965(6) 0.029(2) Uani 1 d . . . .
H1A H 0.3317 0.2172 0.6447 0.035 Uiso 1 calc . . R .
H1B H 0.3447 0.2712 0.6782 0.035 Uiso 1 calc . . R .
C2 C 0.2298(7) 0.2374(4) 0.7137(7) 0.051(3) Uani 1 d . . . .
H2A H 0.1991 0.2689 0.7087 0.061 Uiso 1 calc . . R .
H2B H 0.1819 0.2162 0.6671 0.061 Uiso 1 calc . . R .
C3 C 0.3572(7) 0.2160(3) 0.8467(6) 0.032(2) Uani 1 d . . . .
C4 C 0.4040(7) 0.2047(3) 0.9508(7) 0.034(2) Uani 1 d . . . .
C5 C 0.4360(8) 0.1600(3) 0.9810(7) 0.037(2) Uani 1 d . . . .
H5 H 0.4270 0.1352 0.9360 0.045 Uiso 1 calc . . R .
C6 C 0.4827(8) 0.1521(4) 1.0809(7) 0.040(2) Uani 1 d . . . .
H6 H 0.5059 0.1215 1.1032 0.048 Uiso 1 calc . . R .
C7 C 0.4950(7) 0.1882(4) 1.1464(6) 0.043(2) Uani 1 d . . . .
H7 H 0.5262 0.1825 1.2134 0.052 Uiso 1 calc . . R .
C8 C 0.4618(6) 0.2321(4) 1.1141(6) 0.0323(19) Uani 1 d . . . .
C9 C 0.4610(8) 0.2760(4) 1.1725(7) 0.047(3) Uani 1 d . . . .
H9A H 0.5285 0.2815 1.2211 0.057 Uiso 1 calc . . R .
H9B H 0.4100 0.2733 1.2057 0.057 Uiso 1 calc . . R .
C10 C 0.4335(7) 0.3151(3) 1.0983(6) 0.037(2) Uani 1 d . . . .
H10A H 0.4954 0.3307 1.0946 0.044 Uiso 1 calc . . R .
H10B H 0.3903 0.3387 1.1151 0.044 Uiso 1 calc . . R .
C11 C 0.3746(7) 0.2909(3) 1.0004(6) 0.032(2) Uani 1 d . . . .
C12 C 0.4164(6) 0.2412(3) 1.0170(6) 0.027(2) Uani 1 d . . . .
C13 C 0.2589(7) 0.2884(4) 0.9868(8) 0.044(3) Uani 1 d . . . .
H13A H 0.2277 0.2604 0.9488 0.053 Uiso 1 calc . . R .
H13B H 0.2482 0.2869 1.0501 0.053 Uiso 1 calc . . R .
C14 C 0.2130(8) 0.3329(4) 0.9337(9) 0.055(3) Uani 1 d . . . .
H14A H 0.1431 0.3272 0.8897 0.066 Uiso 1 calc . . R .
H14B H 0.2115 0.3581 0.9794 0.066 Uiso 1 calc . . R .
C15 C 0.2820(7) 0.3452(3) 0.8785(7) 0.034(2) Uani 1 d . . . .
C16 C 0.2597(7) 0.3765(3) 0.8034(7) 0.039(2) Uani 1 d . . . .
H16 H 0.1954 0.3915 0.7808 0.047 Uiso 1 calc . . R .
C17 C 0.3320(7) 0.3856(3) 0.7619(7) 0.035(2) Uani 1 d . . . .
H17 H 0.3172 0.4065 0.7087 0.042 Uiso 1 calc . . R .
C18 C 0.4263(7) 0.3647(3) 0.7962(6) 0.032(2) Uani 1 d . . . .
H18 H 0.4769 0.3738 0.7696 0.039 Uiso 1 calc . . R .
C19 C 0.4503(7) 0.3306(3) 0.8688(6) 0.0296(19) Uani 1 d . . . .
C20 C 0.3737(6) 0.3212(3) 0.9136(6) 0.0244(18) Uani 1 d . . . .
C21 C 0.6386(6) 0.3055(3) 1.0193(6) 0.0256(18) Uani 1 d . . . .
C22 C 0.6467(7) 0.3496(3) 1.0596(6) 0.033(2) Uani 1 d . . . .
H22 H 0.6124 0.3752 1.0213 0.039 Uiso 1 calc . . R .
C23 C 0.7058(7) 0.3571(3) 1.1576(6) 0.034(2) Uani 1 d . . . .
C24 C 0.7555(7) 0.3182(3) 1.2097(6) 0.033(2) Uani 1 d . . . .
H24 H 0.7979 0.3225 1.2745 0.039 Uiso 1 calc . . R .
C25 C 0.7455(7) 0.2733(4) 1.1708(6) 0.033(2) Uani 1 d . . . .
C26 C 0.6871(6) 0.2667(3) 1.0737(5) 0.0233(17) Uani 1 d . . . .
H26 H 0.6805 0.2364 1.0453 0.028 Uiso 1 calc . . R .
C27 C 0.8003(6) 0.2318(4) 1.2345(6) 0.040(2) Uani 1 d . . . .
C28 C 0.7737(7) 0.1849(4) 1.1823(6) 0.042(2) Uani 1 d . . . .
H28A H 0.7956 0.1850 1.1255 0.062 Uiso 1 calc . . R .
H28B H 0.7002 0.1800 1.1623 0.062 Uiso 1 calc . . R .
H28C H 0.8083 0.1596 1.2258 0.062 Uiso 1 calc . . R .
C29 C 0.7660(8) 0.2298(4) 1.3248(6) 0.053(3) Uani 1 d . . . .
H29A H 0.7826 0.2595 1.3600 0.080 Uiso 1 calc . . R .
H29B H 0.8013 0.2041 1.3668 0.080 Uiso 1 calc . . R .
H29C H 0.6927 0.2245 1.3047 0.080 Uiso 1 calc . . R .
C30 C 0.9158(7) 0.2404(4) 1.2677(8) 0.058(3) Uani 1 d . . . .
H30A H 0.9386 0.2415 1.2114 0.087 Uiso 1 calc . . R .
H30B H 0.9508 0.2149 1.3105 0.087 Uiso 1 calc . . R .
H30C H 0.9314 0.2702 1.3024 0.087 Uiso 1 calc . . R .
C31 C 0.7129(9) 0.4048(4) 1.2055(7) 0.048(3) Uani 1 d . . . .
C32 C 0.6649(12) 0.4428(4) 1.1346(9) 0.084(4) Uani 1 d . . . U
H32A H 0.6989 0.4447 1.0862 0.125 Uiso 1 calc . . R .
H32B H 0.6713 0.4728 1.1685 0.125 Uiso 1 calc . . R .
H32C H 0.5929 0.4356 1.1029 0.125 Uiso 1 calc . . R .
C33 C 0.6671(14) 0.4008(5) 1.2849(11) 0.106(5) Uani 1 d . . . U
H33A H 0.5948 0.3933 1.2569 0.127 Uiso 1 calc . . R .
H33B H 0.6750 0.4306 1.3196 0.127 Uiso 1 calc . . R .
H33C H 0.7016 0.3759 1.3296 0.127 Uiso 1 calc . . R .
C34 C 0.8254(12) 0.4179(5) 1.2514(12) 0.105(5) Uani 1 d . . . U
H34A H 0.8566 0.4208 1.2009 0.126 Uiso 1 calc . . R .
H34B H 0.8603 0.3935 1.2971 0.126 Uiso 1 calc . . R .
H34C H 0.8310 0.4479 1.2854 0.126 Uiso 1 calc . . R .
C35 C 0.6471(6) 0.3336(3) 0.8366(6) 0.0231(17) Uani 1 d . . . .
C36 C 0.6217(7) 0.3390(3) 0.7373(6) 0.0276(18) Uani 1 d . . . .
H36 H 0.5572 0.3285 0.6967 0.033 Uiso 1 calc . . R .
C37 C 0.6881(7) 0.3595(3) 0.6956(7) 0.031(2) Uani 1 d . . . .
C38 C 0.7838(8) 0.3725(3) 0.7562(8) 0.039(2) Uani 1 d . . . .
H38 H 0.8295 0.3863 0.7284 0.047 Uiso 1 calc . . R .
C39 C 0.8162(7) 0.3663(3) 0.8569(7) 0.0294(19) Uani 1 d . . . .
C40 C 0.7443(6) 0.3467(3) 0.8942(6) 0.0258(18) Uani 1 d . . . .
H40 H 0.7629 0.3423 0.9619 0.031 Uiso 1 calc . . R .
C41 C 0.9203(8) 0.3795(3) 0.9287(8) 0.042(2) Uani 1 d . . . .
C42 C 0.9758(7) 0.3341(3) 0.9754(7) 0.040(2) Uani 1 d . . . .
H42A H 0.9357 0.3180 1.0095 0.060 Uiso 1 calc . . R .
H42B H 1.0426 0.3421 1.0212 0.060 Uiso 1 calc . . R .
H42C H 0.9841 0.3136 0.9252 0.060 Uiso 1 calc . . R .
C43 C 0.9856(8) 0.4045(5) 0.8774(10) 0.078(5) Uani 1 d . . . .
H43A H 1.0514 0.4126 0.9246 0.117 Uiso 1 calc . . R .
H43B H 0.9511 0.4331 0.8465 0.117 Uiso 1 calc . . R .
H43C H 0.9958 0.3836 0.8285 0.117 Uiso 1 calc . . R .
C44 C 0.9060(9) 0.4116(4) 1.0055(9) 0.065(4) Uani 1 d . . . .
H44A H 0.8651 0.3956 1.0388 0.098 Uiso 1 calc . . R .
H44B H 0.8714 0.4403 0.9753 0.098 Uiso 1 calc . . R .
H44C H 0.9724 0.4196 1.0519 0.098 Uiso 1 calc . . R .
C45 C 0.6587(8) 0.3667(3) 0.5859(7) 0.040(2) Uani 1 d . . . .
C46 C 0.5428(9) 0.3608(5) 0.5357(8) 0.070(4) Uani 1 d . . . .
H46A H 0.5066 0.3850 0.5588 0.104 Uiso 1 calc . . R .
H46B H 0.5219 0.3297 0.5506 0.104 Uiso 1 calc . . R .
H46C H 0.5266 0.3638 0.4658 0.104 Uiso 1 calc . . R .
C47 C 0.7122(11) 0.3294(5) 0.5465(8) 0.075(4) Uani 1 d . . . .
H47A H 0.7857 0.3331 0.5759 0.112 Uiso 1 calc . . R .
H47B H 0.6931 0.3328 0.4765 0.112 Uiso 1 calc . . R .
H47C H 0.6921 0.2983 0.5619 0.112 Uiso 1 calc . . R .
C48 C 0.6863(12) 0.4155(4) 0.5633(9) 0.083(5) Uani 1 d . . . .
H48A H 0.7591 0.4206 0.5949 0.125 Uiso 1 calc . . R .
H48B H 0.6480 0.4386 0.5868 0.125 Uiso 1 calc . . R .
H48C H 0.6695 0.4189 0.4934 0.125 Uiso 1 calc . . R .
C49 C 0.8736(6) 0.2468(3) 0.7491(7) 0.031(2) Uani 1 d . . . U
H49A H 0.8506 0.2771 0.7674 0.038 Uiso 1 calc . . R .
H49B H 0.8359 0.2406 0.6803 0.038 Uiso 1 calc . . R .
C50 C 0.9881(7) 0.2475(3) 0.7674(7) 0.034(2) Uani 1 d . . . .
H50A H 1.0045 0.2341 0.7121 0.041 Uiso 1 calc . . R .
H50B H 1.0155 0.2797 0.7798 0.041 Uiso 1 calc . . R .
C51 C 0.9461(6) 0.1963(3) 0.8638(6) 0.0233(17) Uani 1 d . . . .
C52 C 0.9662(6) 0.1591(3) 0.9389(6) 0.0277(19) Uani 1 d . . . .
C53 C 0.9558(6) 0.1706(3) 1.0279(6) 0.035(2) Uani 1 d . . . .
H53 H 0.9366 0.2014 1.0393 0.042 Uiso 1 calc . . R .
C54 C 0.9738(7) 0.1365(4) 1.0993(7) 0.042(2) Uani 1 d . . . .
H54 H 0.9690 0.1444 1.1604 0.050 Uiso 1 calc . . R .
C55 C 0.9985(7) 0.0914(4) 1.0822(7) 0.041(2) Uani 1 d . . . .
H55 H 1.0095 0.0682 1.1310 0.049 Uiso 1 calc . . R .
C56 C 1.0072(6) 0.0800(3) 0.9944(6) 0.031(2) Uani 1 d . . . .
C57 C 1.0340(8) 0.0333(3) 0.9614(7) 0.043(2) Uani 1 d . . . .
H57A H 0.9893 0.0082 0.9706 0.052 Uiso 1 calc . . R .
H57B H 1.1055 0.0250 0.9965 0.052 Uiso 1 calc . . R .
C58 C 1.0167(8) 0.0418(3) 0.8531(7) 0.040(2) Uani 1 d . . . .
H58A H 1.0689 0.0253 0.8332 0.048 Uiso 1 calc . . R .
H58B H 0.9490 0.0302 0.8134 0.048 Uiso 1 calc . . R .
C59 C 1.0242(7) 0.0950(3) 0.8405(7) 0.035(2) Uani 1 d . . . .
C60 C 0.9939(6) 0.1141(3) 0.9219(6) 0.0298(19) Uani 1 d . . . .
C61 C 1.1374(7) 0.1085(4) 0.8576(7) 0.041(2) Uani 1 d . . . .
H61A H 1.1529 0.1399 0.8873 0.049 Uiso 1 calc . . R .
H61B H 1.1840 0.0853 0.9000 0.049 Uiso 1 calc . . R .
C62 C 1.1472(8) 0.1081(4) 0.7551(8) 0.050(3) Uani 1 d . . . .
H62A H 1.1995 0.1305 0.7503 0.059 Uiso 1 calc . . R .
H62B H 1.1636 0.0764 0.7370 0.059 Uiso 1 calc . . R .
C63 C 1.0411(7) 0.1234(3) 0.6931(7) 0.037(2) Uani 1 d . . . .
C64 C 1.0152(7) 0.1441(3) 0.6049(6) 0.035(2) Uani 1 d . . . .
H64 H 1.0634 0.1473 0.5723 0.041 Uiso 1 calc . . R .
C65 C 0.9176(7) 0.1604(3) 0.5640(6) 0.038(2) Uani 1 d . . . .
H65 H 0.9008 0.1788 0.5071 0.046 Uiso 1 calc . . R .
C66 C 0.8430(7) 0.1503(3) 0.6048(6) 0.031(2) Uani 1 d . . . .
H66 H 0.7754 0.1606 0.5740 0.037 Uiso 1 calc . . R .
C67 C 0.8677(7) 0.1244(3) 0.6928(6) 0.0256(18) Uani 1 d . . . .
C68 C 0.9681(7) 0.1137(3) 0.7396(6) 0.030(2) Uani 1 d . . . .
C69 C 0.7602(7) 0.0629(3) 0.7978(6) 0.0296(19) Uani 1 d . . . .
C70 C 0.7627(7) 0.0201(3) 0.7518(6) 0.035(2) Uani 1 d . . . .
H70 H 0.7739 0.0202 0.6914 0.042 Uiso 1 calc . . R .
C71 C 0.7492(8) -0.0228(3) 0.7918(7) 0.039(2) Uani 1 d D . . .
C72 C 0.7323(7) -0.0213(3) 0.8806(6) 0.036(2) Uani 1 d . . . .
H72 H 0.7222 -0.0500 0.9089 0.043 Uiso 1 calc . . R .
C73 C 0.7295(7) 0.0204(3) 0.9299(7) 0.036(2) Uani 1 d . . . .
C74 C 0.7442(7) 0.0626(3) 0.8868(6) 0.032(2) Uani 1 d . . . .
H74 H 0.7433 0.0914 0.9188 0.039 Uiso 1 calc . . R .
C75 C 0.7069(9) 0.0199(4) 1.0239(8) 0.045(3) Uani 1 d . . . .
C76 C 0.7085(12) 0.0679(5) 1.0692(10) 0.084(5) Uani 1 d . . . U
H76A H 0.6556 0.0877 1.0257 0.126 Uiso 1 calc . . R .
H76B H 0.7749 0.0826 1.0803 0.126 Uiso 1 calc . . R .
H76C H 0.6961 0.0646 1.1307 0.126 Uiso 1 calc . . R .
C77 C 0.7909(11) -0.0069(5) 1.1009(10) 0.088(5) Uani 1 d . . . U
H77A H 0.7942 -0.0391 1.0791 0.131 Uiso 1 calc . . R .
H77B H 0.7756 -0.0074 1.1614 0.131 Uiso 1 calc . . R .
H77C H 0.8562 0.0086 1.1113 0.131 Uiso 1 calc . . R .
C78 C 0.6082(11) -0.0030(6) 1.0111(11) 0.109(6) Uani 1 d . . . U
H78A H 0.5541 0.0144 0.9633 0.131 Uiso 1 calc . . R .
H78B H 0.5953 -0.0032 1.0727 0.131 Uiso 1 calc . . R .
H78C H 0.6099 -0.0352 0.9889 0.131 Uiso 1 calc . . R .
C79 C 0.7505(8) -0.0680(4) 0.7374(8) 0.0649(17) Uani 1 d . . D U
C83 C 0.6556(7) 0.0990(3) 0.6201(6) 0.0285(19) Uani 1 d . . . .
C84 C 0.5550(7) 0.0994(3) 0.6203(6) 0.0303(19) Uani 1 d . . . .
H84 H 0.5408 0.1130 0.6735 0.036 Uiso 1 calc . . R .
C85 C 0.4766(7) 0.0807(3) 0.5457(7) 0.036(2) Uani 1 d A . . .
C86 C 0.4989(8) 0.0613(3) 0.4692(7) 0.043(3) Uani 1 d . . . .
H86 H 0.4452 0.0484 0.4173 0.051 Uiso 1 calc . . R .
C87 C 0.5977(8) 0.0599(3) 0.4648(6) 0.034(2) Uani 1 d . . . .
C88 C 0.6759(6) 0.0778(3) 0.5429(6) 0.0262(18) Uani 1 d . . . .
H88 H 0.7440 0.0755 0.5436 0.031 Uiso 1 calc . . R .
C89 C 0.6181(10) 0.0383(5) 0.3777(9) 0.072(2) Uani 1 d . . . U
C90 C 0.7232(10) 0.0296(5) 0.3905(9) 0.080(3) Uani 1 d . . . U
H90A H 0.7609 0.0591 0.4045 0.120 Uiso 1 calc . . R .
H90B H 0.7291 0.0159 0.3314 0.120 Uiso 1 calc . . R .
H90C H 0.7512 0.0078 0.4443 0.120 Uiso 1 calc . . R .
C91 C 0.5678(10) -0.0102(5) 0.3547(9) 0.080(3) Uani 1 d . . . U
H91A H 0.5994 -0.0316 0.4083 0.121 Uiso 1 calc . . R .
H91B H 0.5765 -0.0224 0.2957 0.121 Uiso 1 calc . . R .
H91C H 0.4952 -0.0074 0.3456 0.121 Uiso 1 calc . . R .
C92 C 0.5629(11) 0.0670(5) 0.2902(9) 0.081(3) Uani 1 d . . . U
H92A H 0.5897 0.0991 0.2987 0.121 Uiso 1 calc . . R .
H92B H 0.4904 0.0677 0.2819 0.121 Uiso 1 calc . . R .
H92C H 0.5728 0.0531 0.2331 0.121 Uiso 1 calc . . R .
C93 C 0.3685(8) 0.0786(3) 0.5508(7) 0.044(3) Uani 1 d . . D .
C94 C 0.329(3) 0.0278(7) 0.539(3) 0.082(12) Uani 0.372(15) d A 1 D U
H94A H 0.2599 0.0271 0.5413 0.123 Uiso 0.372(15) calc A 1 R .
H94B H 0.3733 0.0084 0.5905 0.123 Uiso 0.372(15) calc A 1 R .
H94C H 0.3290 0.0156 0.4762 0.123 Uiso 0.372(15) calc A 1 R .
C95 C 0.296(2) 0.1044(13) 0.4630(19) 0.071(11) Uani 0.372(15) d A 1 D U
H95A H 0.2270 0.1032 0.4656 0.107 Uiso 0.372(15) calc A 1 R .
H95B H 0.2978 0.0892 0.4037 0.107 Uiso 0.372(15) calc A 1 R .
H95C H 0.3176 0.1371 0.4637 0.107 Uiso 0.372(15) calc A 1 R .
C96 C 0.359(2) 0.1029(11) 0.6412(17) 0.058(4) Uani 0.372(15) d A 1 D U
H96A H 0.2887 0.1008 0.6406 0.087 Uiso 0.372(15) calc A 1 R .
H96B H 0.3782 0.1360 0.6413 0.087 Uiso 0.372(15) calc A 1 R .
H96C H 0.4040 0.0875 0.6991 0.087 Uiso 0.372(15) calc A 1 R .
C94' C 0.3666(16) 0.0405(7) 0.6257(15) 0.075(7) Uani 0.628(15) d A 2 D U
H94D H 0.2982 0.0385 0.6301 0.112 Uiso 0.628(15) calc A 2 R .
H94E H 0.4148 0.0489 0.6888 0.112 Uiso 0.628(15) calc A 2 R .
H94F H 0.3855 0.0102 0.6055 0.112 Uiso 0.628(15) calc A 2 R .
C95' C 0.2883(15) 0.0623(11) 0.4568(14) 0.100(9) Uani 0.628(15) d A 2 D U
H95D H 0.2214 0.0622 0.4649 0.150 Uiso 0.628(15) calc A 2 R .
H95E H 0.3048 0.0306 0.4410 0.150 Uiso 0.628(15) calc A 2 R .
H95F H 0.2875 0.0837 0.4044 0.150 Uiso 0.628(15) calc A 2 R .
C96' C 0.3389(14) 0.1253(5) 0.5841(15) 0.058(4) Uani 0.628(15) d A 2 D U
H96D H 0.2696 0.1233 0.5861 0.087 Uiso 0.628(15) calc A 2 R .
H96E H 0.3425 0.1500 0.5391 0.087 Uiso 0.628(15) calc A 2 R .
H96F H 0.3856 0.1326 0.6486 0.087 Uiso 0.628(15) calc A 2 R .
C97 C 0.5679(6) 0.2259(3) 0.6139(5) 0.0248(16) Uani 1 d . . . .
C98 C 0.5146(6) 0.2242(3) 0.5069(5) 0.0286(18) Uani 1 d . . . .
C99 C 0.5761(8) 0.2058(4) 0.4474(6) 0.046(3) Uani 1 d . . . .
H99A H 0.5344 0.2058 0.3791 0.070 Uiso 1 calc . . R .
H99B H 0.5984 0.1738 0.4676 0.070 Uiso 1 calc . . R .
H99C H 0.6356 0.2259 0.4567 0.070 Uiso 1 calc . . R .
C100 C 0.4156(7) 0.2362(4) 0.4720(6) 0.040(2) Uani 1 d . . . .
H100 H 0.3897 0.2497 0.5183 0.047 Uiso 1 calc . . R .
C101 C 0.3407(6) 0.2320(4) 0.3743(6) 0.035(2) Uani 1 d . . . .
C102 C 0.2616(8) 0.2642(4) 0.3436(7) 0.050(3) Uani 1 d . . . .
H102 H 0.2567 0.2884 0.3862 0.060 Uiso 1 calc . . R .
C103 C 0.1917(9) 0.2618(5) 0.2547(9) 0.065(3) Uani 1 d . . . .
H103 H 0.1414 0.2855 0.2351 0.077 Uiso 1 calc . . R .
C104 C 0.1913(9) 0.2259(6) 0.1916(8) 0.068(4) Uani 1 d . . . .
H104 H 0.1391 0.2237 0.1308 0.081 Uiso 1 calc . . R .
C105 C 0.2691(10) 0.1933(5) 0.2194(8) 0.070(4) Uani 1 d . . . .
H105 H 0.2728 0.1692 0.1760 0.083 Uiso 1 calc . . R .
C106 C 0.3419(8) 0.1958(4) 0.3108(7) 0.050(3) Uani 1 d . . . .
H106 H 0.3932 0.1724 0.3301 0.060 Uiso 1 calc . . R .
S1 S 0.0017(2) 0.31648(12) 0.5381(2) 0.0541(7) Uani 1 d . . . .
O7 O 0.0147(7) 0.2669(3) 0.5340(7) 0.076(3) Uani 1 d . . . .
O5 O -0.0827(6) 0.3368(4) 0.4666(6) 0.078(3) Uani 1 d . . . .
O6 O 0.0225(7) 0.3343(3) 0.6341(6) 0.073(3) Uani 1 d . . . .
F3 F 0.0974(6) 0.3289(3) 0.4140(5) 0.083(2) Uani 1 d . . . .
F1 F 0.1962(5) 0.3202(3) 0.5585(6) 0.085(2) Uani 1 d . . . .
F2 F 0.1186(7) 0.3852(3) 0.5160(7) 0.096(3) Uani 1 d . . . .
C107 C 0.1090(9) 0.3387(4) 0.5046(9) 0.056(3) Uani 1 d . . . .
C108 C 0.2571(6) 0.0540(3) 0.1816(6) 0.083(4) Uani 1 d . . . .
H108 H 0.2226 0.0760 0.2080 0.099 Uiso 1 calc . . R .
C113 C 0.2958(6) 0.0676(2) 0.1099(6) 0.064(3) Uani 1 d . . G .
H113 H 0.2877 0.0990 0.0872 0.077 Uiso 1 calc . . R .
C112 C 0.3463(6) 0.0353(3) 0.0712(5) 0.064(3) Uani 1 d . . G .
H112 H 0.3727 0.0447 0.0222 0.077 Uiso 1 calc . . R .
C111 C 0.3581(7) -0.0106(3) 0.1044(6) 0.073(4) Uani 1 d . . G .
H111 H 0.3926 -0.0327 0.0780 0.087 Uiso 1 calc . . R .
C110 C 0.3194(7) -0.0243(2) 0.1761(7) 0.080(5) Uani 1 d . . G .
H110 H 0.3275 -0.0557 0.1988 0.096 Uiso 1 calc . . R .
C109 C 0.2690(6) 0.0080(4) 0.2148(5) 0.075(4) Uani 1 d . . G .
H109 H 0.2425 -0.0014 0.2638 0.090 Uiso 1 calc . . R .
C114 C 0.992(2) 0.0420(8) 0.3349(15) 0.12(2) Uani 0.50 d B 1 . U
H114 H 0.9824 0.0629 0.2825 0.139 Uiso 0.50 calc B 1 R .
C115 C 1.001(2) 0.0593(6) 0.4258(18) 0.057(7) Uani 0.50 d B 1 G U
H115 H 0.9980 0.0921 0.4355 0.068 Uiso 0.50 calc B 1 R .
C116 C 1.015(2) 0.0286(9) 0.5025(13) 0.072(9) Uani 0.50 d B 1 G U
H116 H 1.0209 0.0404 0.5646 0.086 Uiso 0.50 calc B 1 R .
C117 C 1.019(2) -0.0194(8) 0.4882(16) 0.086(12) Uani 0.50 d B 1 G U
H117 H 1.0283 -0.0404 0.5406 0.103 Uiso 0.50 calc B 1 R .
C118 C 1.0097(19) -0.0367(7) 0.397(2) 0.082(12) Uani 0.50 d B 1 G U
H118 H 1.0127 -0.0695 0.3876 0.098 Uiso 0.50 calc B 1 R .
C119 C 0.996(2) -0.0060(9) 0.3207(14) 0.090(13) Uani 0.50 d B 1 G U
H119 H 0.9898 -0.0179 0.2585 0.108 Uiso 0.50 calc B 1 R .
C120 C 1.004(4) 0.0461(16) 0.461(3) 0.096(12) Uani 0.50 d C 2 . U
H120 H 1.0118 0.0760 0.4914 0.115 Uiso 0.50 calc C 2 R .
C121 C 1.011(4) 0.0017(19) 0.514(3) 0.128(16) Uani 0.50 d C 2 . U
H121 H 0.9856 -0.0024 0.5662 0.153 Uiso 0.50 calc C 2 R .
C122 C 1.060(2) -0.0352(11) 0.478(2) 0.081(9) Uani 0.50 d C 2 . U
H122 H 1.1063 -0.0564 0.5192 0.097 Uiso 0.50 calc C 2 R .
C123 C 1.034(3) -0.0377(13) 0.376(3) 0.083(11) Uani 0.50 d C 2 . U
H123 H 1.0158 -0.0666 0.3427 0.100 Uiso 0.50 calc C 2 R .
C124 C 1.035(3) 0.0011(15) 0.331(3) 0.108(14) Uani 0.50 d C 2 . U
H124 H 1.0682 0.0037 0.2844 0.129 Uiso 0.50 calc C 2 R .
C125 C 0.984(3) 0.0396(11) 0.356(3) 0.079(12) Uani 0.50 d C 2 . U
H125 H 0.9398 0.0597 0.3094 0.095 Uiso 0.50 calc C 2 R .
C82B C 0.6437(16) -0.0902(10) 0.719(2) 0.0653(16) Uani 0.403(10) d D 2 D U
H82A H 0.6293 -0.0916 0.7800 0.098 Uiso 0.403(10) calc D 2 GR .
H82B H 0.6427 -0.1220 0.6934 0.098 Uiso 0.403(10) calc D 2 GR .
H82C H 0.5922 -0.0711 0.6727 0.098 Uiso 0.403(10) calc D 2 GR .
C81B C 0.740(3) -0.0623(11) 0.6319(14) 0.0653(16) Uani 0.403(10) d D 2 D U
H81A H 0.6776 -0.0450 0.5987 0.098 Uiso 0.403(10) calc D 2 GR .
H81B H 0.7371 -0.0933 0.6023 0.098 Uiso 0.403(10) calc D 2 GR .
H81C H 0.7985 -0.0450 0.6266 0.098 Uiso 0.403(10) calc D 2 GR .
C80B C 0.807(2) -0.1062(9) 0.805(2) 0.0652(15) Uani 0.403(10) d D 2 D U
H80A H 0.8806 -0.1013 0.8214 0.098 Uiso 0.403(10) calc D 2 GR .
H80B H 0.7891 -0.1368 0.7743 0.098 Uiso 0.403(10) calc D 2 GR .
H80C H 0.7896 -0.1053 0.8645 0.098 Uiso 0.403(10) calc D 2 GR .
C80A C 0.8545(12) -0.0703(7) 0.7195(14) 0.0652(15) Uani 0.597(10) d D 1 D U
H80D H 0.8608 -0.0433 0.6806 0.098 Uiso 0.597(10) calc D 1 GR .
H80E H 0.8584 -0.0993 0.6852 0.098 Uiso 0.597(10) calc D 1 GR .
H80F H 0.9097 -0.0696 0.7814 0.098 Uiso 0.597(10) calc D 1 GR .
C82A C 0.7415(15) -0.1105(6) 0.7935(14) 0.0653(16) Uani 0.597(10) d D 1 D U
H82D H 0.7794 -0.1055 0.8619 0.098 Uiso 0.597(10) calc D 1 GR .
H82E H 0.7692 -0.1377 0.7700 0.098 Uiso 0.597(10) calc D 1 GR .
H82F H 0.6699 -0.1161 0.7853 0.098 Uiso 0.597(10) calc D 1 GR .
C81A C 0.6683(13) -0.0663(7) 0.6403(11) 0.0653(16) Uani 0.597(10) d D 1 D U
H81D H 0.6018 -0.0654 0.6493 0.098 Uiso 0.597(10) calc D 1 GR .
H81E H 0.6727 -0.0942 0.6031 0.098 Uiso 0.597(10) calc D 1 GR .
H81F H 0.6769 -0.0382 0.6056 0.098 Uiso 0.597(10) calc D 1 GR .

loop_
_atom_site_aniso_label
_atom_site_aniso_U_11
_atom_site_aniso_U_22
_atom_site_aniso_U_33
_atom_site_aniso_U_23
_atom_site_aniso_U_13
_atom_site_aniso_U_12
Ir1 0.02241(17) 0.02425(16) 0.01874(15) -0.00077(13) 0.00700(12) 0.00027(15)
Ir2 0.02375(17) 0.02413(16) 0.02027(15) -0.00045(13) 0.00697(12) 0.00260(15)
P1 0.0223(11) 0.0244(10) 0.0175(10) -0.0017(8) 0.0091(9) -0.0012(9)
P2 0.0294(13) 0.0226(11) 0.0223(11) -0.0014(8) 0.0089(10) 0.0048(10)
O1 0.026(3) 0.066(5) 0.033(3) 0.005(3) 0.015(3) -0.006(3)
O2 0.018(3) 0.040(4) 0.044(4) 0.003(3) 0.007(3) -0.002(3)
O3 0.018(3) 0.035(3) 0.018(3) 0.004(2) 0.002(2) 0.007(2)
O4 0.025(3) 0.039(4) 0.015(3) 0.002(2) 0.007(2) 0.007(3)
N1 0.026(4) 0.029(4) 0.027(3) -0.006(3) 0.009(3) -0.004(4)
N2 0.028(4) 0.020(3) 0.017(3) -0.005(3) 0.003(3) 0.000(3)
C1 0.020(4) 0.040(6) 0.025(4) -0.001(3) 0.005(3) 0.008(4)
C2 0.042(6) 0.078(9) 0.032(5) 0.002(5) 0.011(5) 0.005(6)
C3 0.030(5) 0.029(5) 0.033(5) -0.004(3) 0.008(4) -0.007(4)
C4 0.037(6) 0.041(5) 0.032(5) 0.005(4) 0.020(4) -0.003(4)
C5 0.045(6) 0.029(5) 0.040(6) 0.002(4) 0.018(5) -0.004(4)
C6 0.044(6) 0.045(6) 0.033(5) 0.014(4) 0.015(5) 0.005(5)
C7 0.043(6) 0.061(7) 0.026(5) 0.013(5) 0.012(4) 0.000(6)
C8 0.031(5) 0.039(5) 0.030(4) 0.005(4) 0.014(4) -0.005(5)
C9 0.056(7) 0.065(7) 0.028(5) -0.007(5) 0.022(5) -0.009(6)
C10 0.038(6) 0.047(6) 0.031(5) -0.003(4) 0.020(4) -0.005(5)
C11 0.029(5) 0.039(5) 0.032(5) -0.003(4) 0.017(4) -0.001(4)
C12 0.020(4) 0.045(6) 0.019(4) -0.003(3) 0.008(3) -0.011(4)
C13 0.037(6) 0.053(7) 0.058(7) -0.002(5) 0.036(6) -0.001(5)
C14 0.031(6) 0.070(8) 0.071(8) -0.007(6) 0.028(6) 0.016(6)
C15 0.019(5) 0.032(5) 0.051(6) 0.000(4) 0.012(4) 0.000(4)
C16 0.026(5) 0.038(6) 0.050(6) -0.003(4) 0.010(5) 0.008(4)
C17 0.029(5) 0.028(5) 0.047(6) 0.012(4) 0.010(5) 0.016(4)
C18 0.026(5) 0.039(5) 0.030(5) 0.002(4) 0.006(4) 0.004(4)
C19 0.040(6) 0.023(4) 0.028(4) -0.002(3) 0.014(4) 0.000(4)
C20 0.024(5) 0.025(4) 0.025(4) -0.003(3) 0.009(4) 0.009(4)
C21 0.021(4) 0.034(5) 0.022(4) -0.002(3) 0.008(4) -0.011(4)
C22 0.047(6) 0.028(5) 0.023(4) 0.001(3) 0.012(4) 0.001(4)
C23 0.043(6) 0.038(5) 0.024(5) -0.007(4) 0.015(4) -0.008(5)
C24 0.040(6) 0.042(5) 0.014(4) -0.002(3) 0.005(4) 0.000(4)
C25 0.029(5) 0.046(5) 0.026(4) 0.001(4) 0.010(4) -0.001(4)
C26 0.027(5) 0.024(4) 0.020(4) -0.005(3) 0.010(3) -0.003(4)
C27 0.031(5) 0.058(6) 0.025(4) 0.007(5) 0.003(4) 0.007(5)
C28 0.044(6) 0.040(5) 0.035(5) 0.006(5) 0.006(4) 0.005(5)
C29 0.071(7) 0.057(6) 0.033(5) 0.014(5) 0.018(5) 0.017(7)
C30 0.037(6) 0.075(9) 0.044(6) -0.012(5) -0.012(5) 0.012(6)
C31 0.066(8) 0.042(6) 0.028(5) -0.007(4) 0.004(5) 0.009(5)
C32 0.136(12) 0.036(6) 0.048(7) -0.015(5) -0.011(7) 0.002(7)
C33 0.172(14) 0.083(10) 0.084(10) -0.036(8) 0.069(10) -0.008(10)
C34 0.123(12) 0.073(9) 0.091(11) -0.023(8) -0.001(9) -0.022(9)
C35 0.026(5) 0.016(4) 0.028(4) 0.001(3) 0.009(4) 0.001(3)
C36 0.035(5) 0.029(4) 0.019(4) 0.002(3) 0.010(4) -0.001(4)
C37 0.045(6) 0.016(4) 0.037(5) 0.003(3) 0.021(5) 0.000(4)
C38 0.046(6) 0.031(5) 0.056(7) 0.005(4) 0.038(6) -0.003(5)
C39 0.024(5) 0.021(4) 0.041(5) 0.002(4) 0.008(4) 0.001(4)
C40 0.030(5) 0.025(4) 0.029(5) 0.003(3) 0.018(4) -0.002(4)
C41 0.032(6) 0.038(6) 0.058(7) 0.018(5) 0.018(5) 0.002(5)
C42 0.021(5) 0.049(6) 0.051(6) 0.008(5) 0.012(5) 0.007(4)
C43 0.022(6) 0.088(10) 0.124(13) 0.059(9) 0.024(7) 0.004(6)
C44 0.047(7) 0.048(7) 0.091(10) -0.013(7) 0.008(7) -0.015(6)
C45 0.050(7) 0.037(5) 0.044(6) 0.016(4) 0.029(5) 0.012(5)
C46 0.070(9) 0.102(11) 0.035(7) 0.020(7) 0.014(6) 0.020(8)
C47 0.113(12) 0.088(10) 0.032(6) 0.011(6) 0.037(8) 0.032(9)
C48 0.140(14) 0.059(8) 0.052(8) 0.011(6) 0.034(9) -0.028(9)
C49 0.021(4) 0.038(4) 0.030(4) -0.014(3) 0.002(3) 0.003(3)
C50 0.034(5) 0.030(5) 0.037(5) 0.010(4) 0.010(4) 0.000(4)
C51 0.020(4) 0.021(4) 0.024(4) -0.003(3) 0.000(3) 0.003(3)
C52 0.025(5) 0.030(5) 0.024(4) 0.004(3) 0.003(4) 0.006(4)
C53 0.030(5) 0.050(6) 0.023(4) -0.001(4) 0.006(4) 0.003(4)
C54 0.026(5) 0.065(7) 0.033(5) -0.002(5) 0.008(4) 0.006(5)
C55 0.024(5) 0.050(6) 0.043(6) 0.016(5) 0.001(4) 0.000(5)
C56 0.019(5) 0.035(5) 0.035(5) 0.010(4) 0.003(4) 0.002(4)
C57 0.038(6) 0.030(5) 0.057(7) 0.009(4) 0.010(5) 0.003(4)
C58 0.030(6) 0.043(6) 0.043(6) 0.001(4) 0.008(5) 0.011(5)
C59 0.031(5) 0.031(5) 0.045(6) -0.005(4) 0.014(5) 0.007(4)
C60 0.019(5) 0.033(5) 0.030(5) 0.003(4) -0.001(4) 0.002(4)
C61 0.024(5) 0.050(6) 0.042(6) -0.003(4) 0.003(4) 0.013(5)
C62 0.045(7) 0.050(7) 0.062(7) 0.001(5) 0.030(6) 0.006(5)
C63 0.034(6) 0.043(6) 0.041(6) -0.012(4) 0.022(5) 0.003(4)
C64 0.032(5) 0.048(6) 0.031(5) 0.006(4) 0.020(4) -0.003(5)
C65 0.044(6) 0.050(6) 0.024(5) -0.006(4) 0.015(4) -0.009(5)
C66 0.034(5) 0.029(5) 0.031(5) -0.001(4) 0.013(4) 0.005(4)
C67 0.039(5) 0.018(4) 0.023(4) 0.005(3) 0.015(4) 0.007(4)
C68 0.037(6) 0.029(5) 0.028(5) 0.005(4) 0.018(4) 0.009(4)
C69 0.022(5) 0.031(5) 0.033(5) 0.000(4) 0.006(4) 0.003(4)
C70 0.043(6) 0.039(5) 0.025(5) -0.004(4) 0.013(4) 0.000(5)
C71 0.050(7) 0.022(5) 0.046(6) 0.004(4) 0.016(5) 0.006(4)
C72 0.046(6) 0.028(5) 0.032(5) 0.001(4) 0.010(5) -0.002(4)
C73 0.038(6) 0.032(5) 0.038(5) 0.008(4) 0.014(5) 0.011(4)
C74 0.034(5) 0.033(5) 0.029(5) 0.005(4) 0.008(4) 0.014(4)
C75 0.061(8) 0.039(6) 0.044(6) 0.008(5) 0.030(6) -0.004(5)
C76 0.136(12) 0.080(9) 0.065(8) -0.007(7) 0.072(9) 0.008(8)
C77 0.119(11) 0.100(10) 0.056(8) 0.012(7) 0.045(8) 0.012(9)
C78 0.083(10) 0.176(14) 0.090(10) -0.023(10) 0.057(9) -0.059(10)
C79 0.071(3) 0.058(3) 0.063(3) -0.003(2) 0.019(2) 0.002(2)
C83 0.035(5) 0.024(4) 0.029(5) 0.001(3) 0.014(4) -0.001(4)
C84 0.032(5) 0.025(4) 0.034(5) -0.006(4) 0.011(4) -0.004(4)
C85 0.028(5) 0.042(5) 0.040(5) -0.001(4) 0.015(4) -0.007(4)
C86 0.046(6) 0.047(6) 0.032(5) -0.021(4) 0.009(5) -0.003(5)
C87 0.048(6) 0.033(5) 0.017(4) 0.000(3) 0.007(4) 0.004(4)
C88 0.021(5) 0.030(5) 0.024(4) -0.001(3) 0.002(3) 0.010(4)
C89 0.075(6) 0.099(6) 0.045(4) -0.023(4) 0.024(4) 0.016(5)
C90 0.079(6) 0.108(6) 0.052(4) -0.025(4) 0.020(4) 0.014(5)
C91 0.082(6) 0.104(6) 0.053(4) -0.026(4) 0.019(4) 0.015(5)
C92 0.083(6) 0.106(6) 0.051(4) -0.020(4) 0.018(4) 0.014(5)
C93 0.034(6) 0.047(6) 0.052(7) -0.002(5) 0.014(5) -0.010(5)
C94 0.087(19) 0.09(2) 0.09(2) 0.002(15) 0.058(16) -0.009(15)
C95 0.048(16) 0.078(18) 0.091(19) 0.004(15) 0.026(14) 0.001(14)
C96 0.047(8) 0.057(9) 0.076(10) 0.011(7) 0.029(8) 0.001(7)
C94' 0.072(13) 0.082(13) 0.085(14) 0.027(11) 0.046(11) -0.013(10)
C95' 0.080(14) 0.120(17) 0.107(16) -0.030(13) 0.040(13) -0.012(13)
C96' 0.047(8) 0.057(9) 0.076(10) 0.011(7) 0.029(8) 0.001(7)
C97 0.027(4) 0.030(4) 0.018(4) -0.002(4) 0.009(3) 0.000(4)
C98 0.038(5) 0.031(5) 0.019(4) 0.001(4) 0.013(4) -0.001(4)
C99 0.056(7) 0.064(7) 0.023(5) 0.005(4) 0.018(5) 0.015(5)
C100 0.043(6) 0.051(6) 0.026(5) -0.001(4) 0.014(4) 0.002(5)
C101 0.032(5) 0.046(5) 0.026(4) -0.009(4) 0.009(4) -0.024(5)
C102 0.041(6) 0.066(8) 0.034(6) 0.005(5) -0.001(5) 0.005(6)
C103 0.050(7) 0.069(9) 0.060(8) 0.014(6) -0.001(6) -0.020(7)
C104 0.061(8) 0.095(10) 0.037(6) 0.006(7) 0.002(5) -0.038(9)
C105 0.065(8) 0.089(11) 0.046(7) -0.020(7) 0.006(6) -0.028(8)
C106 0.037(6) 0.062(8) 0.046(6) -0.010(5) 0.007(5) -0.012(5)
S1 0.0476(18) 0.070(2) 0.0400(16) 0.0143(14) 0.0076(13) 0.0004(16)
O7 0.077(6) 0.055(5) 0.080(6) 0.016(5) 0.004(5) -0.008(5)
O5 0.048(5) 0.123(8) 0.058(6) 0.031(5) 0.011(4) 0.024(5)
O6 0.098(7) 0.078(6) 0.048(5) -0.006(4) 0.032(5) -0.022(5)
F3 0.084(6) 0.114(6) 0.065(5) 0.016(5) 0.043(5) 0.012(5)
F1 0.050(4) 0.116(7) 0.079(6) 0.033(5) 0.007(4) 0.002(5)
F2 0.102(7) 0.068(5) 0.137(8) 0.015(5) 0.064(6) -0.008(5)
C107 0.057(8) 0.047(7) 0.058(8) 0.006(6) 0.011(6) 0.009(6)
C108 0.057(9) 0.106(13) 0.083(11) 0.011(9) 0.020(8) 0.010(9)
C113 0.045(7) 0.067(9) 0.064(8) 0.017(7) -0.004(6) -0.002(6)
C112 0.059(9) 0.073(9) 0.058(8) 0.005(7) 0.018(7) -0.005(7)
C111 0.076(10) 0.062(9) 0.062(9) -0.016(7) -0.002(7) -0.016(8)
C110 0.099(12) 0.063(9) 0.073(10) -0.001(7) 0.022(9) -0.059(8)
C109 0.048(8) 0.114(13) 0.055(8) 0.011(8) 0.009(6) -0.026(8)
C114 0.13(3) 0.12(3) 0.11(2) -0.009(10) 0.046(12) 0.007(10)
C115 0.054(10) 0.061(11) 0.057(11) -0.008(8) 0.019(8) -0.002(8)
C116 0.081(12) 0.070(12) 0.061(11) -0.011(9) 0.021(9) -0.001(9)
C117 0.089(14) 0.084(14) 0.082(14) 0.001(9) 0.023(9) 0.005(9)
C118 0.083(14) 0.086(14) 0.083(14) -0.012(9) 0.035(10) 0.013(9)
C119 0.095(15) 0.089(15) 0.091(15) -0.013(9) 0.036(10) 0.007(9)
C120 0.100(14) 0.090(14) 0.095(14) -0.006(9) 0.028(10) 0.000(9)
C121 0.133(18) 0.131(18) 0.121(18) 0.000(10) 0.044(10) 0.000(10)
C122 0.079(12) 0.084(13) 0.079(12) 0.005(9) 0.025(9) 0.001(9)
C123 0.085(14) 0.088(14) 0.083(13) -0.009(9) 0.034(10) -0.005(9)
C124 0.108(17) 0.112(17) 0.107(17) 0.005(9) 0.041(10) -0.001(10)
C125 0.095(15) 0.067(15) 0.073(14) 0.005(9) 0.023(10) 0.011(9)
C82B 0.070(2) 0.061(2) 0.064(2) -0.0028(18) 0.0198(18) 0.0019(19)
C81B 0.069(2) 0.061(2) 0.064(2) -0.0035(19) 0.0193(18) 0.0022(19)
C80B 0.069(2) 0.060(2) 0.064(2) -0.0037(18) 0.0195(18) 0.0031(19)
C80A 0.069(2) 0.060(2) 0.064(2) -0.0037(18) 0.0195(18) 0.0031(19)
C82A 0.070(2) 0.061(2) 0.064(2) -0.0028(18) 0.0198(18) 0.0019(19)
C81A 0.069(2) 0.061(2) 0.064(2) -0.0035(19) 0.0193(18) 0.0022(19)

loop_
_atom_type_symbol
_atom_type_description
_atom_type_scat_dispersion_real
_atom_type_scat_dispersion_imag
_atom_type_scat_source
C C 0.0033 0.0016 'International Tables Vol C Tables 4.2.6.8 and 6.1.1.4'
H H 0.0000 0.0000 'International Tables Vol C Tables 4.2.6.8 and 6.1.1.4'
F F 0.0171 0.0103 'International Tables Vol C Tables 4.2.6.8 and 6.1.1.4'
Ir Ir -1.4442 7.9887 'International Tables Vol C Tables 4.2.6.8 and 6.1.1.4'
N N 0.0061 0.0033 'International Tables Vol C Tables 4.2.6.8 and 6.1.1.4'
O O 0.0106 0.0060 'International Tables Vol C Tables 4.2.6.8 and 6.1.1.4'
P P 0.1023 0.0942 'International Tables Vol C Tables 4.2.6.8 and 6.1.1.4'
S S 0.1246 0.1234 'International Tables Vol C Tables 4.2.6.8 and 6.1.1.4'

loop_
_geom_angle_atom_site_label_1
_geom_angle_atom_site_label_2
_geom_angle_atom_site_label_3
_geom_angle
H Ir1 HB 87(4)
H Ir1 HC 84(4)
Ir2 Ir1 H 93(3)
Ir2 Ir1 HB 43.8(12)
Ir2 Ir1 HC 43.8(12)
HB Ir1 HC 86(2)
P1 Ir1 H 84(3)
P1 Ir1 Ir2 126.11(6)
P1 Ir1 HB 82.3(12)
P1 Ir1 HC 164(2)
O4 Ir1 H 169(3)
O4 Ir1 Ir2 83.74(13)
O4 Ir1 HB 98(2)
O4 Ir1 HC 86(3)
O4 Ir1 P1 105.66(15)
N1 Ir1 H 95(3)
N1 Ir1 Ir2 141.7(2)
N1 Ir1 HB 173.9(14)
N1 Ir1 HC 99.8(13)
N1 Ir1 P1 92.0(2)
N1 Ir1 O4 81.9(2)
Ir1 Ir2 HA 98(3)
Ir1 Ir2 HB 43.8(12)
Ir1 Ir2 HC 44.0(12)
HA Ir2 HB 87(4)
HA Ir2 HC 91(4)
HB Ir2 HC 86(2)
P2 Ir2 Ir1 142.28(6)
P2 Ir2 HA 91(3)
P2 Ir2 HB 173.9(13)
P2 Ir2 HC 99.5(13)
O3 Ir2 Ir1 85.44(13)
O3 Ir2 HA 177(3)
O3 Ir2 HB 95(2)
O3 Ir2 HC 92(3)
O3 Ir2 P2 86.92(15)
N2 Ir2 Ir1 127.72(17)
N2 Ir2 HA 87(3)
N2 Ir2 HB 85.0(13)
N2 Ir2 HC 171.0(15)
N2 Ir2 P2 89.24(18)
N2 Ir2 O3 90.9(2)
C19 P1 Ir1 117.8(3)
C19 P1 C21 104.8(4)
C21 P1 Ir1 119.3(3)
C35 P1 Ir1 104.1(3)
C35 P1 C19 107.3(4)
C35 P1 C21 101.8(4)
C67 P2 Ir2 112.1(3)
C69 P2 Ir2 118.0(3)
C69 P2 C67 111.7(4)
C69 P2 C83 97.2(4)
C83 P2 Ir2 112.9(3)
C83 P2 C67 103.1(4)
C3 O1 C2 106.1(6)
C51 O2 C50 105.5(6)
C97 O3 Ir2 119.2(5)
C97 O4 Ir1 123.0(5)
C1 N1 Ir1 124.9(5)
C3 N1 Ir1 127.7(6)
C3 N1 C1 107.1(7)
C49 N2 Ir2 121.8(5)
C51 N2 Ir2 130.3(6)
C51 N2 C49 107.8(7)
N1 C1 H1A 110.8
N1 C1 H1B 110.8
N1 C1 C2 104.8(7)
H1A C1 H1B 108.9
C2 C1 H1A 110.8
C2 C1 H1B 110.8
O1 C2 C1 103.5(7)
O1 C2 H2A 111.1
O1 C2 H2B 111.1
C1 C2 H2A 111.1
C1 C2 H2B 111.1
H2A C2 H2B 109.0
O1 C3 C4 116.5(7)
N1 C3 O1 118.2(8)
N1 C3 C4 125.2(8)
C5 C4 C3 121.2(8)
C5 C4 C12 121.0(9)
C12 C4 C3 117.9(8)
C4 C5 H5 120.9
C4 C5 C6 118.2(9)
C6 C5 H5 120.9
C5 C6 H6 119.6
C7 C6 C5 120.8(9)
C7 C6 H6 119.6
C6 C7 H7 120.3
C8 C7 C6 119.5(9)
C8 C7 H7 120.3
C7 C8 C9 128.6(8)
C7 C8 C12 121.3(9)
C12 C8 C9 110.0(8)
C8 C9 H9A 110.9
C8 C9 H9B 110.9
C8 C9 C10 104.3(7)
H9A C9 H9B 108.9
C10 C9 H9A 110.9
C10 C9 H9B 110.9
C9 C10 H10A 110.6
C9 C10 H10B 110.6
C9 C10 C11 105.5(8)
H10A C10 H10B 108.8
C11 C10 H10A 110.6
C11 C10 H10B 110.6
C10 C11 C13 110.2(7)
C12 C11 C10 101.9(7)
C12 C11 C13 107.7(7)
C12 C11 C20 123.8(7)
C20 C11 C10 111.9(7)
C20 C11 C13 101.2(7)
C4 C12 C11 129.1(8)
C8 C12 C4 119.2(9)
C8 C12 C11 111.2(8)
C11 C13 H13A 110.6
C11 C13 H13B 110.6
H13A C13 H13B 108.7
C14 C13 C11 105.8(8)
C14 C13 H13A 110.6
C14 C13 H13B 110.6
C13 C14 H14A 111.0
C13 C14 H14B 111.0
H14A C14 H14B 109.0
C15 C14 C13 103.8(7)
C15 C14 H14A 111.0
C15 C14 H14B 111.0
C16 C15 C14 125.1(9)
C16 C15 C20 123.6(8)
C20 C15 C14 111.3(8)
C15 C16 H16 120.7
C17 C16 C15 118.6(9)
C17 C16 H16 120.7
C16 C17 H17 119.6
C16 C17 C18 120.7(9)
C18 C17 H17 119.6
C17 C18 H18 118.7
C17 C18 C19 122.6(9)
C19 C18 H18 118.7
C18 C19 P1 116.4(6)
C18 C19 C20 116.5(8)
C20 C19 P1 126.9(6)
C15 C20 C11 109.8(7)
C15 C20 C19 117.8(8)
C19 C20 C11 132.3(7)
C22 C21 P1 118.6(7)
C22 C21 C26 121.3(8)
C26 C21 P1 120.0(6)
C21 C22 H22 119.6
C21 C22 C23 120.8(8)
C23 C22 H22 119.6
C22 C23 C31 122.2(9)
C24 C23 C22 116.9(8)
C24 C23 C31 120.9(8)
C23 C24 H24 118.5
C25 C24 C23 122.9(8)
C25 C24 H24 118.5
C24 C25 C26 119.1(8)
C24 C25 C27 119.6(8)
C26 C25 C27 121.2(8)
C21 C26 C25 119.0(8)
C21 C26 H26 120.5
C25 C26 H26 120.5
C25 C27 C29 108.3(8)
C28 C27 C25 112.2(7)
C28 C27 C29 107.7(9)
C28 C27 C30 110.8(8)
C30 C27 C25 109.1(9)
C30 C27 C29 108.6(8)
C27 C28 H28A 109.5
C27 C28 H28B 109.5
C27 C28 H28C 109.5
H28A C28 H28B 109.5
H28A C28 H28C 109.5
H28B C28 H28C 109.5
C27 C29 H29A 109.5
C27 C29 H29B 109.5
C27 C29 H29C 109.5
H29A C29 H29B 109.5
H29A C29 H29C 109.5
H29B C29 H29C 109.5
C27 C30 H30A 109.5
C27 C30 H30B 109.5
C27 C30 H30C 109.5
H30A C30 H30B 109.5
H30A C30 H30C 109.5
H30B C30 H30C 109.5
C23 C31 C34 108.8(9)
C32 C31 C23 112.2(8)
C32 C31 C33 112.7(11)
C32 C31 C34 106.7(11)
C33 C31 C23 108.0(9)
C33 C31 C34 108.2(11)
C31 C32 H32A 109.5
C31 C32 H32B 109.5
C31 C32 H32C 109.5
H32A C32 H32B 109.5
H32A C32 H32C 109.5
H32B C32 H32C 109.5
C31 C33 H33A 109.5
C31 C33 H33B 109.5
C31 C33 H33C 109.5
H33A C33 H33B 109.5
H33A C33 H33C 109.5
H33B C33 H33C 109.5
C31 C34 H34A 109.5
C31 C34 H34B 109.5
C31 C34 H34C 109.5
H34A C34 H34B 109.5
H34A C34 H34C 109.5
H34B C34 H34C 109.5
C36 C35 P1 121.7(6)
C40 C35 P1 119.0(6)
C40 C35 C36 117.9(7)
C35 C36 H36 119.0
C35 C36 C37 121.9(8)
C37 C36 H36 119.0
C36 C37 C45 121.8(9)
C38 C37 C36 117.9(8)
C38 C37 C45 120.3(8)
C37 C38 H38 118.4
C37 C38 C39 123.2(8)
C39 C38 H38 118.4
C38 C39 C40 115.8(8)
C38 C39 C41 126.6(8)
C40 C39 C41 117.7(8)
C35 C40 C39 123.2(8)
C35 C40 H40 118.4
C39 C40 H40 118.4
C39 C41 C42 108.7(8)
C39 C41 C43 110.9(9)
C43 C41 C42 108.3(8)
C44 C41 C39 109.5(8)
C44 C41 C42 110.1(9)
C44 C41 C43 109.3(10)
C41 C42 H42A 109.5
C41 C42 H42B 109.5
C41 C42 H42C 109.5
H42A C42 H42B 109.5
H42A C42 H42C 109.5
H42B C42 H42C 109.5
C41 C43 H43A 109.5
C41 C43 H43B 109.5
C41 C43 H43C 109.5
H43A C43 H43B 109.5
H43A C43 H43C 109.5
H43B C43 H43C 109.5
C41 C44 H44A 109.5
C41 C44 H44B 109.5
C41 C44 H44C 109.5
H44A C44 H44B 109.5
H44A C44 H44C 109.5
H44B C44 H44C 109.5
C37 C45 C46 111.2(8)
C47 C45 C37 108.1(8)
C47 C45 C46 108.0(10)
C48 C45 C37 110.7(9)
C48 C45 C46 107.3(10)
C48 C45 C47 111.6(9)
C45 C46 H46A 109.5
C45 C46 H46B 109.5
C45 C46 H46C 109.5
H46A C46 H46B 109.5
H46A C46 H46C 109.5
H46B C46 H46C 109.5
C45 C47 H47A 109.5
C45 C47 H47B 109.5
C45 C47 H47C 109.5
H47A C47 H47B 109.5
H47A C47 H47C 109.5
H47B C47 H47C 109.5
C45 C48 H48A 109.5
C45 C48 H48B 109.5
C45 C48 H48C 109.5
H48A C48 H48B 109.5
H48A C48 H48C 109.5
H48B C48 H48C 109.5
N2 C49 H49A 110.8
N2 C49 H49B 110.8
N2 C49 C50 104.6(7)
H49A C49 H49B 108.9
C50 C49 H49A 110.8
C50 C49 H49B 110.8
O2 C50 C49 102.5(7)
O2 C50 H50A 111.3
O2 C50 H50B 111.3
C49 C50 H50A 111.3
C49 C50 H50B 111.3
H50A C50 H50B 109.2
O2 C51 C52 116.5(7)
N2 C51 O2 117.6(7)
N2 C51 C52 125.9(7)
C53 C52 C51 118.1(8)
C60 C52 C51 121.5(7)
C60 C52 C53 120.4(8)
C52 C53 H53 120.3
C54 C53 C52 119.4(9)
C54 C53 H53 120.3
C53 C54 H54 119.7
C55 C54 C53 120.7(9)
C55 C54 H54 119.7
C54 C55 H55 120.1
C56 C55 C54 119.8(9)
C56 C55 H55 120.1
C55 C56 C57 128.3(8)
C55 C56 C60 121.0(9)
C60 C56 C57 110.6(8)
C56 C57 H57A 111.2
C56 C57 H57B 111.2
C56 C57 C58 102.9(7)
H57A C57 H57B 109.1
C58 C57 H57A 111.2
C58 C57 H57B 111.2
C57 C58 H58A 110.4
C57 C58 H58B 110.4
H58A C58 H58B 108.6
C59 C58 C57 106.5(8)
C59 C58 H58A 110.4
C59 C58 H58B 110.4
C58 C59 C61 109.2(8)
C60 C59 C58 102.5(8)
C60 C59 C61 108.6(8)
C60 C59 C68 117.3(7)
C68 C59 C58 115.4(8)
C68 C59 C61 103.7(8)
C52 C60 C56 118.6(8)
C52 C60 C59 130.6(8)
C56 C60 C59 110.5(8)
C59 C61 H61A 110.9
C59 C61 H61B 110.9
H61A C61 H61B 108.9
C62 C61 C59 104.5(8)
C62 C61 H61A 110.9
C62 C61 H61B 110.9
C61 C62 H62A 111.5
C61 C62 H62B 111.5
H62A C62 H62B 109.3
C63 C62 C61 101.4(7)
C63 C62 H62A 111.5
C63 C62 H62B 111.5
C64 C63 C62 126.4(8)
C64 C63 C68 122.2(9)
C68 C63 C62 111.3(8)
C63 C64 H64 120.8
C63 C64 C65 118.4(8)
C65 C64 H64 120.8
C64 C65 H65 119.5
C64 C65 C66 121.0(9)
C66 C65 H65 119.5
C65 C66 H66 119.8
C65 C66 C67 120.4(9)
C67 C66 H66 119.8
C66 C67 P2 111.1(6)
C68 C67 P2 130.6(6)
C68 C67 C66 117.9(7)
C63 C68 C59 108.3(8)
C67 C68 C59 132.4(7)
C67 C68 C63 119.1(8)
C70 C69 P2 119.1(7)
C74 C69 P2 121.1(6)
C74 C69 C70 118.9(8)
C69 C70 H70 119.0
C71 C70 C69 122.1(8)
C71 C70 H70 119.0
C70 C71 C72 116.9(8)
C70 C71 C79 119.6(8)
C72 C71 C79 123.5(8)
C71 C72 H72 118.3
C73 C72 C71 123.4(8)
C73 C72 H72 118.3
C72 C73 C74 117.5(8)
C72 C73 C75 120.8(8)
C74 C73 C75 121.6(8)
C69 C74 C73 121.3(8)
C69 C74 H74 119.4
C73 C74 H74 119.4
C73 C75 C76 114.4(8)
C73 C75 C77 109.8(9)
C76 C75 C77 103.2(11)
C78 C75 C73 110.7(10)
C78 C75 C76 109.4(11)
C78 C75 C77 109.0(11)
C75 C76 H76A 109.5
C75 C76 H76B 109.5
C75 C76 H76C 109.5
H76A C76 H76B 109.5
H76A C76 H76C 109.5
H76B C76 H76C 109.5
C75 C77 H77A 109.5
C75 C77 H77B 109.5
C75 C77 H77C 109.5
H77A C77 H77B 109.5
H77A C77 H77C 109.5
H77B C77 H77C 109.5
C75 C78 H78A 109.5
C75 C78 H78B 109.5
C75 C78 H78C 109.5
H78A C78 H78B 109.5
H78A C78 H78C 109.5
H78B C78 H78C 109.5
C71 C79 C82B 105.0(14)
C71 C79 C81B 115.7(15)
C71 C79 C80A 107.3(11)
C82B C79 C80A 147.6(16)
C81B C79 C82B 96.0(18)
C81B C79 C80A 67.3(14)
C80B C79 C71 110.9(15)
C80B C79 C82B 94.8(18)
C80B C79 C81B 127.2(19)
C80B C79 C80A 76.5(14)
C82A C79 C71 112.3(12)
C82A C79 C82B 61.0(13)
C82A C79 C81B 130.8(17)
C82A C79 C80B 34.3(13)
C82A C79 C80A 108.2(10)
C82A C79 C81A 111.8(11)
C81A C79 C71 109.4(12)
C81A C79 C82B 57.6(13)
C81A C79 C81B 40.8(12)
C81A C79 C80B 135.8(17)
C81A C79 C80A 107.6(10)
C84 C83 P2 117.2(6)
C88 C83 P2 123.5(7)
C88 C83 C84 118.4(8)
C83 C84 H84 119.0
C85 C84 C83 121.9(8)
C85 C84 H84 119.0
C84 C85 C93 120.8(8)
C86 C85 C84 118.1(8)
C86 C85 C93 121.0(9)
C85 C86 H86 118.6
C85 C86 C87 122.7(9)
C87 C86 H86 118.6
C86 C87 C89 120.5(9)
C88 C87 C86 117.7(8)
C88 C87 C89 121.7(9)
C83 C88 H88 119.5
C87 C88 C83 121.1(8)
C87 C88 H88 119.5
C87 C89 C91 110.4(10)
C90 C89 C87 115.1(11)
C90 C89 C91 104.3(11)
C90 C89 C92 114.8(12)
C92 C89 C87 108.1(10)
C92 C89 C91 103.6(11)
C89 C90 H90A 109.5
C89 C90 H90B 109.5
C89 C90 H90C 109.5
H90A C90 H90B 109.5
H90A C90 H90C 109.5
H90B C90 H90C 109.5
C89 C91 H91A 109.5
C89 C91 H91B 109.5
C89 C91 H91C 109.5
H91A C91 H91B 109.5
H91A C91 H91C 109.5
H91B C91 H91C 109.5
C89 C92 H92A 109.5
C89 C92 H92B 109.5
C89 C92 H92C 109.5
H92A C92 H92B 109.5
H92A C92 H92C 109.5
H92B C92 H92C 109.5
C85 C93 C94 110.4(15)
C85 C93 C96 112.9(14)
C85 C93 C94' 107.9(10)
C94 C93 C96 113.3(19)
C94 C93 C94' 48.3(16)
C95 C93 C85 108.9(14)
C95 C93 C94 104(2)
C95 C93 C96 107(2)
C95 C93 C94' 140.3(17)
C96 C93 C94' 71.2(15)
C95' C93 C85 113.8(11)
C95' C93 C94 58.9(18)
C95' C93 C95 46.2(16)
C95' C93 C96 131.8(17)
C95' C93 C94' 104.4(16)
C96' C93 C85 110.9(10)
C96' C93 C94 137.5(16)
C96' C93 C95 71.3(17)
C96' C93 C96 38.7(13)
C96' C93 C94' 108.3(12)
C96' C93 C95' 111.1(15)
C93 C94 H94A 109.5
C93 C94 H94B 109.5
C93 C94 H94C 109.5
H94A C94 H94B 109.5
H94A C94 H94C 109.5
H94B C94 H94C 109.5
C93 C95 H95A 109.5
C93 C95 H95B 109.5
C93 C95 H95C 109.5
H95A C95 H95B 109.5
H95A C95 H95C 109.5
H95B C95 H95C 109.5
C93 C96 H96A 109.5
C93 C96 H96B 109.5
C93 C96 H96C 109.5
H96A C96 H96B 109.5
H96A C96 H96C 109.5
H96B C96 H96C 109.5
C93 C94' H94D 109.5
C93 C94' H94E 109.5
C93 C94' H94F 109.5
H94D C94' H94E 109.5
H94D C94' H94F 109.5
H94E C94' H94F 109.5
C93 C95' H95D 109.5
C93 C95' H95E 109.5
C93 C95' H95F 109.5
H95D C95' H95E 109.5
H95D C95' H95F 109.5
H95E C95' H95F 109.5
C93 C96' H96D 109.5
C93 C96' H96E 109.5
C93 C96' H96F 109.5
H96D C96' H96E 109.5
H96D C96' H96F 109.5
H96E C96' H96F 109.5
O3 C97 O4 125.1(7)
O3 C97 C98 117.3(6)
O4 C97 C98 117.6(7)
C97 C98 C99 115.9(7)
C100 C98 C97 118.8(7)
C100 C98 C99 125.2(8)
C98 C99 H99A 109.5
C98 C99 H99B 109.5
C98 C99 H99C 109.5
H99A C99 H99B 109.5
H99A C99 H99C 109.5
H99B C99 H99C 109.5
C98 C100 H100 114.5
C98 C100 C101 131.0(8)
C101 C100 H100 114.5
C102 C101 C100 119.6(9)
C102 C101 C106 117.0(9)
C106 C101 C100 123.4(10)
C101 C102 H102 119.2
C103 C102 C101 121.6(11)
C103 C102 H102 119.2
C102 C103 H103 119.0
C102 C103 C104 122.0(13)
C104 C103 H103 119.0
C103 C104 H104 121.0
C103 C104 C105 118.0(11)
C105 C104 H104 121.0
C104 C105 H105 119.9
C104 C105 C106 120.1(12)
C106 C105 H105 119.9
C101 C106 H106 119.5
C105 C106 C101 121.0(11)
C105 C106 H106 119.5
O7 S1 O6 113.8(6)
O7 S1 C107 101.8(5)
O5 S1 O7 117.3(6)
O5 S1 O6 115.6(6)
O5 S1 C107 102.2(5)
O6 S1 C107 102.8(6)
F3 C107 S1 111.0(9)
F3 C107 F1 107.6(10)
F3 C107 F2 108.2(10)
F1 C107 S1 111.8(8)
F1 C107 F2 106.6(11)
F2 C107 S1 111.4(8)
C113 C108 H108 120.0
C113 C108 C109 120.0
C109 C108 H108 120.0
C108 C113 H113 120.0
C112 C113 C108 120.0
C112 C113 H113 120.0
C113 C112 H112 120.0
C113 C112 C111 120.0
C111 C112 H112 120.0
C112 C111 H111 120.0
C112 C111 C110 120.0
C110 C111 H111 120.0
C111 C110 H110 120.0
C111 C110 C109 120.0
C109 C110 H110 120.0
C108 C109 H109 120.0
C110 C109 C108 120.0
C110 C109 H109 120.0
C115 C114 H114 120.0
C115 C114 C119 120.0
C119 C114 H114 120.0
C114 C115 H115 120.0
C114 C115 C116 120.0
C116 C115 H115 120.0
C115 C116 H116 120.0
C117 C116 C115 120.0
C117 C116 H116 120.0
C116 C117 H117 120.0
C118 C117 C116 120.0
C118 C117 H117 120.0
C117 C118 H118 120.0
C117 C118 C119 120.0
C119 C118 H118 120.0
C114 C119 H119 120.0
C118 C119 C114 120.0
C118 C119 H119 120.0
C121 C120 H120 123.3
C121 C120 C125 113(4)
C125 C120 H120 123.3
C120 C121 H121 123.6
C120 C121 C122 113(4)
C122 C121 H121 123.6
C121 C122 H122 122.1
C123 C122 C121 116(3)
C123 C122 H122 122.1
C122 C123 H123 121.5
C124 C123 C122 117(4)
C124 C123 H123 121.5
C123 C124 H124 122.2
C123 C124 C125 116(4)
C125 C124 H124 122.2
C120 C125 H125 122.4
C124 C125 C120 115(3)
C124 C125 H125 122.4
C79 C82B H82A 109.5
C79 C82B H82B 109.5
C79 C82B H82C 109.5
H82A C82B H82B 109.5
H82A C82B H82C 109.5
H82B C82B H82C 109.5
C79 C81B H81A 109.5
C79 C81B H81B 109.5
C79 C81B H81C 109.5
H81A C81B H81B 109.5
H81A C81B H81C 109.5
H81B C81B H81C 109.5
C79 C80B H80A 109.5
C79 C80B H80B 109.5
C79 C80B H80C 109.5
H80A C80B H80B 109.5
H80A C80B H80C 109.5
H80B C80B H80C 109.5
C79 C80A H80D 109.5
C79 C80A H80E 109.5
C79 C80A H80F 109.5
C79 C82A H82D 109.5
C79 C82A H82E 109.5
C79 C82A H82F 109.5
C79 C81A H81D 109.5
C79 C81A H81E 109.5
C79 C81A H81F 109.5

loop_
_geom_bond_atom_site_label_1
_geom_bond_atom_site_label_2
_geom_bond_distance
Ir1 H 1.56(6)
Ir1 Ir2 2.6422(6)
Ir1 HB 1.83(4)
Ir1 HC 1.84(4)
Ir1 P1 2.220(2)
Ir1 O4 2.186(5)
Ir1 N1 2.078(6)
Ir2 HA 1.56(6)
Ir2 HB 1.83(4)
Ir2 HC 1.83(4)
Ir2 P2 2.254(2)
Ir2 O3 2.217(5)
Ir2 N2 2.074(7)
P1 C19 1.832(9)
P1 C21 1.844(9)
P1 C35 1.818(8)
P2 C67 1.855(8)
P2 C69 1.817(9)
P2 C83 1.835(10)
O1 C2 1.482(11)
O1 C3 1.332(10)
O2 C50 1.475(10)
O2 C51 1.343(9)
O3 C97 1.241(9)
O4 C97 1.281(8)
N1 C1 1.476(10)
N1 C3 1.277(10)
N2 C49 1.440(10)
N2 C51 1.275(10)
C1 H1A 0.9900
C1 H1B 0.9900
C1 C2 1.515(12)
C2 H2A 0.9900
C2 H2B 0.9900
C3 C4 1.487(12)
C4 C5 1.376(12)
C4 C12 1.396(12)
C5 H5 0.9500
C5 C6 1.414(13)
C6 H6 0.9500
C6 C7 1.382(14)
C7 H7 0.9500
C7 C8 1.367(14)
C8 C9 1.520(13)
C8 C12 1.382(11)
C9 H9A 0.9900
C9 H9B 0.9900
C9 C10 1.519(13)
C10 H10A 0.9900
C10 H10B 0.9900
C10 C11 1.564(12)
C11 C12 1.521(12)
C11 C13 1.563(12)
C11 C20 1.538(11)
C13 H13A 0.9900
C13 H13B 0.9900
C13 C14 1.516(15)
C14 H14A 0.9900
C14 H14B 0.9900
C14 C15 1.492(12)
C15 C16 1.373(13)
C15 C20 1.392(11)
C16 H16 0.9500
C16 C17 1.366(12)
C17 H17 0.9500
C17 C18 1.381(12)
C18 H18 0.9500
C18 C19 1.400(11)
C19 C20 1.453(11)
C21 C22 1.379(11)
C21 C26 1.402(11)
C22 H22 0.9500
C22 C23 1.421(12)
C23 C24 1.398(12)
C23 C31 1.521(13)
C24 H24 0.9500
C24 C25 1.391(12)
C25 C26 1.403(11)
C25 C27 1.547(13)
C26 H26 0.9500
C27 C28 1.525(15)
C27 C29 1.555(11)
C27 C30 1.543(13)
C28 H28A 0.9800
C28 H28B 0.9800
C28 H28C 0.9800
C29 H29A 0.9800
C29 H29B 0.9800
C29 H29C 0.9800
C30 H30A 0.9800
C30 H30B 0.9800
C30 H30C 0.9800
C31 C32 1.499(15)
C31 C33 1.508(15)
C31 C34 1.537(18)
C32 H32A 0.9800
C32 H32B 0.9800
C32 H32C 0.9800
C33 H33A 0.9800
C33 H33B 0.9800
C33 H33C 0.9800
C34 H34A 0.9800
C34 H34B 0.9800
C34 H34C 0.9800
C35 C36 1.393(11)
C35 C40 1.393(11)
C36 H36 0.9500
C36 C37 1.398(11)
C37 C38 1.389(13)
C37 C45 1.540(13)
C38 H38 0.9500
C38 C39 1.409(13)
C39 C40 1.409(11)
C39 C41 1.535(13)
C40 H40 0.9500
C41 C42 1.549(13)
C41 C43 1.536(13)
C41 C44 1.515(14)
C42 H42A 0.9800
C42 H42B 0.9800
C42 H42C 0.9800
C43 H43A 0.9800
C43 H43B 0.9800
C43 H43C 0.9800
C44 H44A 0.9800
C44 H44B 0.9800
C44 H44C 0.9800
C45 C46 1.551(15)
C45 C47 1.521(14)
C45 C48 1.511(14)
C46 H46A 0.9800
C46 H46B 0.9800
C46 H46C 0.9800
C47 H47A 0.9800
C47 H47B 0.9800
C47 H47C 0.9800
C48 H48A 0.9800
C48 H48B 0.9800
C48 H48C 0.9800
C49 H49A 0.9900
C49 H49B 0.9900
C49 C50 1.531(12)
C50 H50A 0.9900
C50 H50B 0.9900
C51 C52 1.490(10)
C52 C53 1.402(11)
C52 C60 1.386(11)
C53 H53 0.9500
C53 C54 1.393(13)
C54 H54 0.9500
C54 C55 1.376(14)
C55 H55 0.9500
C55 C56 1.375(13)
C56 C57 1.506(13)
C56 C60 1.409(11)
C57 H57A 0.9900
C57 H57B 0.9900
C57 C58 1.549(13)
C58 H58A 0.9900
C58 H58B 0.9900
C58 C59 1.536(13)
C59 C60 1.498(12)
C59 C61 1.566(13)
C59 C68 1.527(13)
C61 H61A 0.9900
C61 H61B 0.9900
C61 C62 1.557(13)
C62 H62A 0.9900
C62 H62B 0.9900
C62 C63 1.525(14)
C63 C64 1.360(12)
C63 C68 1.430(11)
C64 H64 0.9500
C64 C65 1.377(13)
C65 H65 0.9500
C65 C66 1.392(12)
C66 H66 0.9500
C66 C67 1.430(11)
C67 C68 1.377(12)
C69 C70 1.403(12)
C69 C74 1.398(11)
C70 H70 0.9500
C70 C71 1.398(12)
C71 C72 1.402(12)
C71 C79 1.521(15)
C72 H72 0.9500
C72 C73 1.400(12)
C73 C74 1.406(12)
C73 C75 1.516(12)
C74 H74 0.9500
C75 C76 1.520(15)
C75 C77 1.538(16)
C75 C78 1.481(16)
C76 H76A 0.9800
C76 H76B 0.9800
C76 H76C 0.9800
C77 H77A 0.9800
C77 H77B 0.9800
C77 H77C 0.9800
C78 H78A 0.9800
C78 H78B 0.9800
C78 H78C 0.9800
C79 C82B 1.560(16)
C79 C81B 1.517(16)
C79 C80B 1.516(16)
C79 C80A 1.561(14)
C79 C82A 1.495(14)
C79 C81A 1.508(14)
C83 C84 1.406(12)
C83 C88 1.394(11)
C84 H84 0.9500
C84 C85 1.378(12)
C85 C86 1.377(12)
C85 C93 1.537(13)
C86 H86 0.9500
C86 C87 1.403(13)
C87 C88 1.395(12)
C87 C89 1.530(13)
C88 H88 0.9500
C89 C90 1.438(17)
C89 C91 1.538(19)
C89 C92 1.506(18)
C90 H90A 0.9800
C90 H90B 0.9800
C90 H90C 0.9800
C91 H91A 0.9800
C91 H91B 0.9800
C91 H91C 0.9800
C92 H92A 0.9800
C92 H92B 0.9800
C92 H92C 0.9800
C93 C94 1.539(10)
C93 C95 1.539(10)
C93 C96 1.543(10)
C93 C94' 1.553(9)
C93 C95' 1.536(10)
C93 C96' 1.522(9)
C94 H94A 0.9800
C94 H94B 0.9800
C94 H94C 0.9800
C95 H95A 0.9800
C95 H95B 0.9800
C95 H95C 0.9800
C96 H96A 0.9800
C96 H96B 0.9800
C96 H96C 0.9800
C94' H94D 0.9800
C94' H94E 0.9800
C94' H94F 0.9800
C95' H95D 0.9800
C95' H95E 0.9800
C95' H95F 0.9800
C96' H96D 0.9800
C96' H96E 0.9800
C96' H96F 0.9800
C97 C98 1.503(10)
C98 C99 1.508(11)
C98 C100 1.351(12)
C99 H99A 0.9800
C99 H99B 0.9800
C99 H99C 0.9800
C100 H100 0.9500
C100 C101 1.477(12)
C101 C102 1.392(14)
C101 C106 1.397(13)
C102 H102 0.9500
C102 C103 1.350(15)
C103 H103 0.9500
C103 C104 1.379(17)
C104 H104 0.9500
C104 C105 1.387(18)
C105 H105 0.9500
C105 C106 1.394(14)
C106 H106 0.9500
S1 O7 1.430(9)
S1 O5 1.419(8)
S1 O6 1.437(8)
S1 C107 1.837(13)
F3 C107 1.318(13)
F1 C107 1.324(13)
F2 C107 1.338(13)
C108 H108 0.9500
C108 C113 1.3900
C108 C109 1.3900
C113 H113 0.9500
C113 C112 1.3900
C112 H112 0.9500
C112 C111 1.3900
C111 H111 0.9500
C111 C110 1.3900
C110 H110 0.9500
C110 C109 1.3900
C109 H109 0.9500
C114 H114 0.9500
C114 C115 1.3900
C114 C119 1.3900
C115 H115 0.9500
C115 C116 1.3900
C116 H116 0.9500
C116 C117 1.3900
C117 H117 0.9500
C117 C118 1.3900
C118 H118 0.9500
C118 C119 1.3900
C119 H119 0.9500
C120 H120 0.9500
C120 C121 1.47(6)
C120 C125 1.48(5)
C121 H121 0.9500
C121 C122 1.45(6)
C122 H122 0.9500
C122 C123 1.41(4)
C123 H123 0.9500
C123 C124 1.29(5)
C124 H124 0.9500
C124 C125 1.43(5)
C125 H125 0.9500
C82B H82A 0.9800
C82B H82B 0.9800
C82B H82C 0.9800
C81B H81A 0.9800
C81B H81B 0.9800
C81B H81C 0.9800
C80B H80A 0.9800
C80B H80B 0.9800
C80B H80C 0.9800
C80A H80D 0.9800
C80A H80E 0.9800
C80A H80F 0.9800
C82A H82D 0.9800
C82A H82E 0.9800
C82A H82F 0.9800
C81A H81D 0.9800
C81A H81E 0.9800
C81A H81F 0.9800

loop_
_geom_torsion_atom_site_label_1
_geom_torsion_atom_site_label_2
_geom_torsion_atom_site_label_3
_geom_torsion_atom_site_label_4
_geom_torsion
Ir1 Ir2 P2 C67 153.4(3)
Ir1 Ir2 P2 C69 -74.7(4)
Ir1 Ir2 P2 C83 37.5(3)
Ir1 Ir2 O3 C97 -16.4(6)
Ir1 Ir2 N2 C49 -62.7(6)
Ir1 Ir2 N2 C51 120.4(6)
Ir1 P1 C19 C18 -98.0(7)
Ir1 P1 C19 C20 75.9(8)
Ir1 P1 C21 C22 176.8(6)
Ir1 P1 C21 C26 1.0(7)
Ir1 P1 C35 C36 56.4(7)
Ir1 P1 C35 C40 -109.9(6)
Ir1 O4 C97 O3 -16.8(12)
Ir1 O4 C97 C98 161.4(6)
Ir1 N1 C1 C2 -171.5(6)
Ir1 N1 C3 O1 175.0(6)
Ir1 N1 C3 C4 -1.0(13)
Ir2 Ir1 P1 C19 162.3(3)
Ir2 Ir1 P1 C21 -68.8(3)
Ir2 Ir1 P1 C35 43.7(3)
Ir2 Ir1 O4 C97 2.0(6)
Ir2 Ir1 N1 C1 -79.8(8)
Ir2 Ir1 N1 C3 108.3(7)
Ir2 P2 C67 C66 -75.4(6)
Ir2 P2 C67 C68 96.6(8)
Ir2 P2 C69 C70 166.5(6)
Ir2 P2 C69 C74 -2.2(9)
Ir2 P2 C83 C84 -46.7(7)
Ir2 P2 C83 C88 144.5(7)
Ir2 O3 C97 O4 23.9(12)
Ir2 O3 C97 C98 -154.3(6)
Ir2 N2 C49 C50 -167.9(5)
Ir2 N2 C51 O2 175.9(5)
Ir2 N2 C51 C52 -4.2(12)
P1 Ir1 Ir2 P2 -178.23(11)
P1 Ir1 Ir2 O3 -99.25(16)
P1 Ir1 Ir2 N2 -11.7(2)
P1 Ir1 O4 C97 127.8(6)
P1 Ir1 N1 C1 94.7(7)
P1 Ir1 N1 C3 -77.2(8)
P1 C19 C20 C11 13.1(14)
P1 C19 C20 C15 -171.3(7)
P1 C21 C22 C23 -175.0(7)
P1 C21 C26 C25 175.2(6)
P1 C35 C36 C37 -170.2(6)
P1 C35 C40 C39 168.5(6)
P2 Ir2 O3 C97 126.7(6)
P2 Ir2 N2 C49 109.1(5)
P2 Ir2 N2 C51 -67.8(7)
P2 C67 C68 C59 -4.1(15)
P2 C67 C68 C63 -179.4(7)
P2 C69 C70 C71 -168.7(8)
P2 C69 C74 C73 167.9(7)
P2 C83 C84 C85 -171.1(7)
P2 C83 C88 C87 172.6(7)
O1 C3 C4 C5 100.4(11)
O1 C3 C4 C12 -80.9(10)
O2 C51 C52 C53 100.0(9)
O2 C51 C52 C60 -80.4(10)
O3 Ir2 P2 C67 74.9(3)
O3 Ir2 P2 C69 -153.2(4)
O3 Ir2 P2 C83 -41.0(3)
O3 Ir2 N2 C49 22.2(6)
O3 Ir2 N2 C51 -154.7(7)
O3 C97 C98 C99 -2.8(12)
O3 C97 C98 C100 173.2(9)
O4 Ir1 Ir2 P2 -73.39(17)
O4 Ir1 Ir2 O3 5.6(2)
O4 Ir1 Ir2 N2 93.2(3)
O4 Ir1 P1 C19 68.6(3)
O4 Ir1 P1 C21 -162.5(3)
O4 Ir1 P1 C35 -50.0(3)
O4 Ir1 N1 C1 -10.8(6)
O4 Ir1 N1 C3 177.3(8)
O4 C97 C98 C99 178.9(8)
O4 C97 C98 C100 -5.1(13)
N1 Ir1 Ir2 P2 -5.0(3)
N1 Ir1 Ir2 O3 73.9(3)
N1 Ir1 Ir2 N2 161.5(4)
N1 Ir1 P1 C19 -13.5(4)
N1 Ir1 P1 C21 115.4(3)
N1 Ir1 P1 C35 -132.1(3)
N1 Ir1 O4 C97 -142.4(7)
N1 C1 C2 O1 -4.3(10)
N1 C3 C4 C5 -83.6(12)
N1 C3 C4 C12 95.1(11)
N2 Ir2 P2 C67 -16.0(3)
N2 Ir2 P2 C69 115.9(4)
N2 Ir2 P2 C83 -131.9(3)
N2 Ir2 O3 C97 -144.2(6)
N2 C49 C50 O2 -13.4(8)
N2 C51 C52 C53 -79.9(11)
N2 C51 C52 C60 99.7(10)
C1 N1 C3 O1 1.9(10)
C1 N1 C3 C4 -174.0(8)
C2 O1 C3 N1 -4.9(11)
C2 O1 C3 C4 171.5(8)
C3 O1 C2 C1 5.3(10)
C3 N1 C1 C2 1.8(10)
C3 C4 C5 C6 178.1(8)
C3 C4 C12 C8 -178.4(7)
C3 C4 C12 C11 10.2(13)
C4 C5 C6 C7 0.5(14)
C5 C4 C12 C8 0.3(13)
C5 C4 C12 C11 -171.1(8)
C5 C6 C7 C8 -0.2(14)
C6 C7 C8 C9 175.6(9)
C6 C7 C8 C12 -0.1(13)
C7 C8 C9 C10 170.4(9)
C7 C8 C12 C4 0.1(12)
C7 C8 C12 C11 172.9(8)
C8 C9 C10 C11 24.4(9)
C9 C8 C12 C4 -176.4(8)
C9 C8 C12 C11 -3.5(10)
C9 C10 C11 C12 -25.9(9)
C9 C10 C11 C13 88.2(9)
C9 C10 C11 C20 -160.0(7)
C10 C11 C12 C4 -169.7(8)
C10 C11 C12 C8 18.4(9)
C10 C11 C13 C14 91.0(9)
C10 C11 C20 C15 -99.1(9)
C10 C11 C20 C19 76.8(11)
C11 C13 C14 C15 27.1(11)
C12 C4 C5 C6 -0.6(14)
C12 C8 C9 C10 -13.5(10)
C12 C11 C13 C14 -158.7(8)
C12 C11 C20 C15 138.5(8)
C12 C11 C20 C19 -45.6(14)
C13 C11 C12 C4 74.4(10)
C13 C11 C12 C8 -97.5(8)
C13 C11 C20 C15 18.2(9)
C13 C11 C20 C19 -166.0(9)
C13 C14 C15 C16 164.5(10)
C13 C14 C15 C20 -16.2(12)
C14 C15 C16 C17 177.7(10)
C14 C15 C20 C11 -1.8(11)
C14 C15 C20 C19 -178.3(8)
C15 C16 C17 C18 -1.6(15)
C16 C15 C20 C11 177.6(9)
C16 C15 C20 C19 1.0(14)
C16 C17 C18 C19 5.5(15)
C17 C18 C19 P1 168.7(7)
C17 C18 C19 C20 -5.8(13)
C18 C19 C20 C11 -173.1(9)
C18 C19 C20 C15 2.5(12)
C19 P1 C21 C22 -48.6(8)
C19 P1 C21 C26 135.6(6)
C19 P1 C35 C36 -69.2(7)
C19 P1 C35 C40 124.5(7)
C20 C11 C12 C4 -42.9(13)
C20 C11 C12 C8 145.2(8)
C20 C11 C13 C14 -27.5(9)
C20 C15 C16 C17 -1.6(15)
C21 P1 C19 C18 126.7(7)
C21 P1 C19 C20 -59.5(8)
C21 P1 C35 C36 -179.1(7)
C21 P1 C35 C40 14.6(7)
C21 C22 C23 C24 0.9(13)
C21 C22 C23 C31 -177.4(9)
C22 C21 C26 C25 -0.5(12)
C22 C23 C24 C25 -2.9(13)
C22 C23 C31 C32 -8.7(15)
C22 C23 C31 C33 116.2(11)
C22 C23 C31 C34 -126.6(11)
C23 C24 C25 C26 3.2(13)
C23 C24 C25 C27 -178.0(8)
C24 C23 C31 C32 173.1(10)
C24 C23 C31 C33 -62.1(14)
C24 C23 C31 C34 55.2(13)
C24 C25 C26 C21 -1.4(12)
C24 C25 C27 C28 175.3(8)
C24 C25 C27 C29 56.5(11)
C24 C25 C27 C30 -61.5(10)
C26 C21 C22 C23 0.7(13)
C26 C25 C27 C28 -5.9(11)
C26 C25 C27 C29 -124.7(9)
C26 C25 C27 C30 117.3(9)
C27 C25 C26 C21 179.7(7)
C31 C23 C24 C25 175.5(9)
C35 P1 C19 C18 18.9(8)
C35 P1 C19 C20 -167.2(7)
C35 P1 C21 C22 63.1(7)
C35 P1 C21 C26 -112.7(6)
C35 C36 C37 C38 3.1(12)
C35 C36 C37 C45 -178.3(8)
C36 C35 C40 C39 1.7(12)
C36 C37 C38 C39 -0.4(13)
C36 C37 C45 C46 14.6(12)
C36 C37 C45 C47 -103.7(11)
C36 C37 C45 C48 133.8(10)
C37 C38 C39 C40 -1.5(13)
C37 C38 C39 C41 179.8(9)
C38 C37 C45 C46 -166.8(9)
C38 C37 C45 C47 74.9(11)
C38 C37 C45 C48 -47.6(12)
C38 C39 C40 C35 0.8(12)
C38 C39 C41 C42 -114.9(10)
C38 C39 C41 C43 4.0(14)
C38 C39 C41 C44 124.7(10)
C40 C35 C36 C37 -3.8(12)
C40 C39 C41 C42 66.4(10)
C40 C39 C41 C43 -174.7(8)
C40 C39 C41 C44 -54.0(11)
C41 C39 C40 C35 179.6(8)
C45 C37 C38 C39 -179.0(8)
C49 N2 C51 O2 -1.4(9)
C49 N2 C51 C52 178.5(7)
C50 O2 C51 N2 -7.9(9)
C50 O2 C51 C52 172.2(7)
C51 O2 C50 C49 12.7(8)
C51 N2 C49 C50 9.6(9)
C51 C52 C53 C54 179.8(8)
C51 C52 C60 C56 -177.0(8)
C51 C52 C60 C59 10.3(15)
C52 C53 C54 C55 -2.1(14)
C53 C52 C60 C56 2.5(13)
C53 C52 C60 C59 -170.1(9)
C53 C54 C55 C56 1.1(14)
C54 C55 C56 C57 179.5(9)
C54 C55 C56 C60 1.8(14)
C55 C56 C57 C58 172.6(9)
C55 C56 C60 C52 -3.6(13)
C55 C56 C60 C59 170.5(8)
C56 C57 C58 C59 22.5(10)
C57 C56 C60 C52 178.4(8)
C57 C56 C60 C59 -7.6(11)
C57 C58 C59 C60 -26.7(10)
C57 C58 C59 C61 88.3(9)
C57 C58 C59 C68 -155.4(8)
C58 C59 C60 C52 -165.5(9)
C58 C59 C60 C56 21.4(10)
C58 C59 C61 C62 93.7(9)
C58 C59 C68 C63 -103.6(9)
C58 C59 C68 C67 80.7(12)
C59 C61 C62 C63 31.9(10)
C60 C52 C53 C54 0.2(13)
C60 C56 C57 C58 -9.6(10)
C60 C59 C61 C62 -155.3(8)
C60 C59 C68 C63 135.4(8)
C60 C59 C68 C67 -40.3(14)
C61 C59 C60 C52 79.0(12)
C61 C59 C60 C56 -94.1(9)
C61 C59 C68 C63 15.7(9)
C61 C59 C68 C67 -160.0(9)
C61 C62 C63 C64 156.1(10)
C61 C62 C63 C68 -23.4(10)
C62 C63 C64 C65 -172.8(9)
C62 C63 C68 C59 5.0(10)
C62 C63 C68 C67 -178.7(8)
C63 C64 C65 C66 -8.9(14)
C64 C63 C68 C59 -174.6(9)
C64 C63 C68 C67 1.8(14)
C64 C65 C66 C67 2.8(14)
C65 C66 C67 P2 178.9(7)
C65 C66 C67 C68 5.7(12)
C66 C67 C68 C59 167.5(9)
C66 C67 C68 C63 -7.8(12)
C67 P2 C69 C70 -61.4(8)
C67 P2 C69 C74 129.9(7)
C67 P2 C83 C84 -167.9(6)
C67 P2 C83 C88 23.3(8)
C68 C59 C60 C52 -38.0(14)
C68 C59 C60 C56 148.9(8)
C68 C59 C61 C62 -29.8(9)
C68 C63 C64 C65 6.7(15)
C69 P2 C67 C66 149.6(6)
C69 P2 C67 C68 -38.3(9)
C69 P2 C83 C84 77.8(7)
C69 P2 C83 C88 -91.0(8)
C69 C70 C71 C72 0.4(15)
C69 C70 C71 C79 178.7(9)
C70 C69 C74 C73 -0.8(14)
C70 C71 C72 C73 -0.7(16)
C70 C71 C79 C82B -119.2(16)
C70 C71 C79 C81B -15(2)
C70 C71 C79 C80B 139.5(16)
C70 C71 C79 C80A 57.7(13)
C70 C71 C79 C82A 176.4(11)
C70 C71 C79 C81A -58.8(14)
C71 C72 C73 C74 0.2(15)
C71 C72 C73 C75 177.7(10)
C72 C71 C79 C82B 58.9(17)
C72 C71 C79 C81B 163.3(17)
C72 C71 C79 C80B -42.4(19)
C72 C71 C79 C80A -124.1(12)
C72 C71 C79 C82A -5.4(15)
C72 C71 C79 C81A 119.4(12)
C72 C73 C74 C69 0.6(14)
C72 C73 C75 C76 178.9(11)
C72 C73 C75 C77 63.4(14)
C72 C73 C75 C78 -56.9(15)
C74 C69 C70 C71 0.3(14)
C74 C73 C75 C76 -3.7(16)
C74 C73 C75 C77 -119.2(11)
C74 C73 C75 C78 120.5(12)
C75 C73 C74 C69 -176.9(9)
C79 C71 C72 C73 -178.9(10)
C83 P2 C67 C66 46.3(7)
C83 P2 C67 C68 -141.7(8)
C83 P2 C69 C70 45.8(8)
C83 P2 C69 C74 -122.9(8)
C83 C84 C85 C86 -0.2(14)
C83 C84 C85 C93 175.9(8)
C84 C83 C88 C87 3.9(13)
C84 C85 C86 C87 0.2(15)
C84 C85 C93 C94 -123(2)
C84 C85 C93 C95 123.3(19)
C84 C85 C93 C96 4.9(18)
C84 C85 C93 C94' -71.8(15)
C84 C85 C93 C95' 172.9(16)
C84 C85 C93 C96' 46.7(14)
C85 C86 C87 C88 1.9(15)
C85 C86 C87 C89 -179.6(10)
C86 C85 C93 C94 53(2)
C86 C85 C93 C95 -61(2)
C86 C85 C93 C96 -179.0(16)
C86 C85 C93 C94' 104.3(14)
C86 C85 C93 C95' -11.1(19)
C86 C85 C93 C96' -137.2(12)
C86 C87 C88 C83 -3.9(13)
C86 C87 C89 C90 -166.9(12)
C86 C87 C89 C91 -49.3(15)
C86 C87 C89 C92 63.3(15)
C88 C83 C84 C85 -1.7(13)
C88 C87 C89 C90 11.6(18)
C88 C87 C89 C91 129.2(11)
C88 C87 C89 C92 -118.2(12)
C89 C87 C88 C83 177.5(10)
C93 C85 C86 C87 -176.0(9)
C97 C98 C100 C101 -170.5(9)
C98 C100 C101 C102 -150.3(11)
C98 C100 C101 C106 32.4(16)
C99 C98 C100 C101 5.1(17)
C100 C101 C102 C103 179.6(10)
C100 C101 C106 C105 179.8(10)
C101 C102 C103 C104 3.8(18)
C102 C101 C106 C105 2.4(14)
C102 C103 C104 C105 -3.9(18)
C103 C104 C105 C106 3.4(18)
C104 C105 C106 C101 -2.8(17)
C106 C101 C102 C103 -2.9(15)
O7 S1 C107 F3 67.4(9)
O7 S1 C107 F1 -52.8(10)
O7 S1 C107 F2 -172.0(9)
O5 S1 C107 F3 -54.3(10)
O5 S1 C107 F1 -174.5(9)
O5 S1 C107 F2 66.3(10)
O6 S1 C107 F3 -174.5(8)
O6 S1 C107 F1 65.3(10)
O6 S1 C107 F2 -53.9(10)
C108 C113 C112 C111 0.0
C113 C108 C109 C110 0.0
C113 C112 C111 C110 0.0
C112 C111 C110 C109 0.0
C111 C110 C109 C108 0.0
C109 C108 C113 C112 0.0
C114 C115 C116 C117 0.0
C115 C114 C119 C118 0.0
C115 C116 C117 C118 0.0
C116 C117 C118 C119 0.0
C117 C118 C119 C114 0.0
C119 C114 C115 C116 0.0
C120 C121 C122 C123 -41(5)
C121 C120 C125 C124 -39(5)
C121 C122 C123 C124 47(5)
C122 C123 C124 C125 -49(5)
C123 C124 C125 C120 45(6)
C125 C120 C121 C122 37(5)
